data_4330835
loop_
_publ_author_name
'Shun Ohta'
'Yasuhiro Ohki'
'Takayoshi Hashimoto'
'Roger E. Cramer'
'Kazuyuki Tatsumi'

_publ_section_title
;
 A Nitrogenase Cluster Model [Fe8S6O] with an Oxygen Unsymmetrically
 Bridging Two Proto-Fe4S3 Cubes: Relevancy to the Substrate Binding Mode
 of the FeMo Cofactor
;
_journal_name_full 'Inorganic Chemistry'
_journal_page_first 11217
_journal_page_last 11219
_journal_paper_doi 10.1021/ic301348f
_journal_volume 51
_journal_year 2012
_chemical_formula_moiety 'C114 H112 Fe2 O2 S2 '
_chemical_formula_sum 'C114 H112 Fe2 O2 S2'
_chemical_formula_weight 1689.95
_space_group_IT_number 2
_symmetry_cell_setting triclinic
_symmetry_Int_Tables_number 2
_symmetry_space_group_name_Hall '-P 1'
_symmetry_space_group_name_H-M 'P -1'
_cell_angle_alpha 103.061(3)
_cell_angle_beta 95.260(3)
_cell_angle_gamma 109.540(4)
_cell_formula_units_Z 1
_cell_length_a 12.180(4)
_cell_length_b 13.639(5)
_cell_length_c 15.188(5)
_cell_measurement_reflns_used 5908
_cell_measurement_temperature 173.1
_cell_measurement_theta_max 27.5
_cell_measurement_theta_min 3.2
_cell_volume 2277.5(14)
_computing_cell_refinement CrystalClear
_computing_data_collection CrystalClear
_computing_data_reduction CrystalStructure
_computing_publication_material 'CrystalStructure 3.8'
_computing_structure_refinement SHELXL
_computing_structure_solution SHELXS97
_diffrn_ambient_temperature 173
_diffrn_detector_area_resol_mean 7.31
_diffrn_measured_fraction_theta_full 0.945
_diffrn_measured_fraction_theta_max 0.945
_diffrn_measurement_device_type 'Rigaku Saturn'
_diffrn_measurement_method \w
_diffrn_radiation_type 'Mo K\a'
_diffrn_radiation_wavelength 0.71070
_diffrn_reflns_av_R_equivalents 0.024
_diffrn_reflns_limit_h_max 15
_diffrn_reflns_limit_h_min -12
_diffrn_reflns_limit_k_max 17
_diffrn_reflns_limit_k_min -17
_diffrn_reflns_limit_l_max 18
_diffrn_reflns_limit_l_min -19
_diffrn_reflns_number 17888
_diffrn_reflns_theta_full 27.47
_diffrn_reflns_theta_max 27.47
_exptl_absorpt_coefficient_mu 0.416
_exptl_absorpt_correction_T_max 0.959
_exptl_absorpt_correction_T_min 0.872
_exptl_absorpt_correction_type multi-scan
_exptl_absorpt_process_details 'Jacobson, R. (1998) Private communication'
_exptl_crystal_colour yellow
_exptl_crystal_density_diffrn 1.232
_exptl_crystal_description block
_exptl_crystal_F_000 896.00
_exptl_crystal_size_max 0.20
_exptl_crystal_size_mid 0.20
_exptl_crystal_size_min 0.10
_refine_diff_density_max 0.51
_refine_diff_density_min -0.49
_refine_ls_extinction_method none
_refine_ls_goodness_of_fit_ref 1.024
_refine_ls_hydrogen_treatment refall
_refine_ls_number_parameters 524
_refine_ls_number_reflns 9884
_refine_ls_R_factor_gt 0.0514
_refine_ls_shift/su_max 0.0010
_refine_ls_structure_factor_coef Fsqd
_refine_ls_weighting_details 'w = 1/[\s^2^(Fo^2^)+(0.0999P)^2^+1.0949P] where P=(Fo^2^+2Fc^2^)/3'
_refine_ls_weighting_scheme calc
_refine_ls_wR_factor_ref 0.1555
_reflns_number_gt 8456
_reflns_number_total 9884
_reflns_threshold_expression F^2^>2.0\s(F^2^)
_cod_data_source_file ic301348f_si_002_2.cif
_cod_data_source_block 1
_cod_original_cell_volume 2277.5(12)
_cod_original_formula_sum 'C114 H112 Fe2 O2 S2 '
_cod_database_code 4330835

loop_
_symmetry_equiv_pos_site_id
_symmetry_equiv_pos_as_xyz
1 +X,+Y,+Z
2 -X,-Y,-Z

loop_
_atom_site_label
_atom_site_type_symbol
_atom_site_fract_x
_atom_site_fract_y
_atom_site_fract_z
_atom_site_U_iso_or_equiv
_atom_site_adp_type
_atom_site_occupancy
_atom_site_symmetry_multiplicity
_atom_site_calc_flag
_atom_site_refinement_flags
Fe(1) Fe 0.56957(2) 0.01388(2) 0.095732(17) 0.02401(10) Uani 1.00 1 d .
S(1) S 0.47045(4) 0.12178(3) 0.04777(3) 0.02217(12) Uani 1.00 1 d .
O(1) O 0.55515(14) -0.02415(12) 0.20270(9) 0.0332(3) Uani 1.00 1 d .
C(1) C 0.53668(19) -0.02014(17) 0.29339(13) 0.0317(4) Uani 1.00 1 d .
C(2) C 0.4400(2) 0.02701(17) 0.31425(14) 0.0326(4) Uani 1.00 1 d .
C(3) C 0.4389(2) 0.11693(18) 0.28523(16) 0.0421(5) Uani 1.00 1 d .
C(4) C 0.3546(2) 0.1618(2) 0.30357(19) 0.0503(6) Uani 1.00 1 d .
C(5) C 0.2687(2) 0.1191(2) 0.35289(19) 0.0507(6) Uani 1.00 1 d .
C(6) C 0.2695(2) 0.0308(2) 0.38328(18) 0.0479(5) Uani 1.00 1 d .
C(7) C 0.3530(2) -0.01518(19) 0.36339(16) 0.0400(4) Uani 1.00 1 d .
C(8) C 0.6542(2) 0.05159(19) 0.36040(15) 0.0391(5) Uani 1.00 1 d .
C(9) C 0.6643(2) 0.1390(2) 0.43273(17) 0.0495(6) Uani 1.00 1 d .
C(10) C 0.7725(3) 0.1995(2) 0.4920(2) 0.0663(8) Uani 1.00 1 d .
C(11) C 0.8707(3) 0.1741(3) 0.4795(2) 0.0708(10) Uani 1.00 1 d .
C(12) C 0.8616(2) 0.0863(3) 0.4085(2) 0.0658(8) Uani 1.00 1 d .
C(13) C 0.7533(2) 0.0245(2) 0.34925(18) 0.0513(6) Uani 1.00 1 d .
C(14) C 0.4970(2) -0.13571(17) 0.30523(14) 0.0331(4) Uani 1.00 1 d .
C(15) C 0.5307(2) -0.1554(2) 0.38781(16) 0.0430(5) Uani 1.00 1 d .
C(16) C 0.4888(2) -0.2591(2) 0.39907(18) 0.0508(6) Uani 1.00 1 d .
C(17) C 0.4114(2) -0.3444(2) 0.32899(19) 0.0500(6) Uani 1.00 1 d .
C(18) C 0.3775(2) -0.3262(2) 0.24657(18) 0.0493(6) Uani 1.00 1 d .
C(19) C 0.4198(2) -0.22277(18) 0.23460(16) 0.0394(4) Uani 1.00 1 d .
C(20) C 0.57765(16) 0.23984(14) 0.03191(12) 0.0230(3) Uani 1.00 1 d .
C(21) C 0.69678(17) 0.25030(15) 0.03303(14) 0.0268(3) Uani 1.00 1 d .
C(22) C 0.77511(19) 0.34224(17) 0.01610(17) 0.0359(4) Uani 1.00 1 d .
C(23) C 0.73845(19) 0.42356(18) 0.00048(18) 0.0400(5) Uani 1.00 1 d .
C(24) C 0.62245(19) 0.41575(16) 0.00468(17) 0.0357(4) Uani 1.00 1 d .
C(25) C 0.54089(17) 0.32447(15) 0.02109(14) 0.0268(3) Uani 1.00 1 d .
C(26) C 0.74727(16) 0.17303(15) 0.06105(14) 0.0269(3) Uani 1.00 1 d .
C(27) C 0.78147(18) 0.18674(16) 0.15592(15) 0.0310(4) Uani 1.00 1 d .
C(28) C 0.8471(2) 0.12898(19) 0.18339(16) 0.0373(4) Uani 1.00 1 d .
C(29) C 0.87860(19) 0.05618(18) 0.11978(18) 0.0381(5) Uani 1.00 1 d .
C(30) C 0.84276(18) 0.04234(17) 0.02779(17) 0.0356(4) Uani 1.00 1 d .
C(31) C 0.78036(17) 0.10048(16) -0.00340(15) 0.0306(4) Uani 1.00 1 d .
C(32) C 0.7564(2) 0.2685(2) 0.22789(16) 0.0399(4) Uani 1.00 1 d .
C(33) C 0.9524(2) -0.0025(2) 0.1532(2) 0.0550(7) Uani 1.00 1 d .
C(34) C 0.7549(2) 0.0910(2) -0.10410(16) 0.0424(5) Uani 1.00 1 d .
C(35) C 0.42051(17) 0.32394(15) 0.03519(15) 0.0288(4) Uani 1.00 1 d .
C(36) C 0.32686(19) 0.28771(17) -0.03902(17) 0.0374(4) Uani 1.00 1 d .
C(37) C 0.2169(2) 0.29057(18) -0.0216(2) 0.0466(6) Uani 1.00 1 d .
C(38) C 0.1984(2) 0.32718(18) 0.0658(2) 0.0477(6) Uani 1.00 1 d .
C(39) C 0.2926(2) 0.36416(18) 0.13796(19) 0.0431(5) Uani 1.00 1 d .
C(40) C 0.40406(19) 0.36388(17) 0.12417(16) 0.0351(4) Uani 1.00 1 d .
C(41) C 0.3444(2) 0.2486(2) -0.13513(19) 0.0557(6) Uani 1.00 1 d .
C(42) C 0.0780(2) 0.3289(2) 0.0815(3) 0.0695(9) Uani 1.00 1 d .
C(43) C 0.5046(2) 0.4071(2) 0.20498(18) 0.0501(6) Uani 1.00 1 d .
C(44) C 0.7783(11) 0.7190(11) 0.3678(9) 0.091(3) Uiso 0.40 1 d P
C(45) C 0.8694(7) 0.7032(7) 0.3081(5) 0.0636(18) Uiso 0.40 1 d P
C(46) C 0.8538(10) 0.6037(9) 0.2497(8) 0.079(2) Uiso 0.40 1 d P
C(47) C 0.9498(12) 0.5826(10) 0.2107(9) 0.101(3) Uiso 0.40 1 d P
C(48) C 1.0446(11) 0.6776(11) 0.2126(8) 0.089(3) Uiso 0.40 1 d P
C(49) C 1.0491(9) 0.7752(7) 0.2546(7) 0.071(2) Uiso 0.40 1 d P
C(50) C 0.9594(8) 0.7905(7) 0.3013(6) 0.0581(18) Uiso 0.40 1 d P
C(51) C 1.0238(9) 0.6191(8) 0.1955(6) 0.101(2) Uiso 0.60 1 d P
C(52) C 0.9574(6) 0.6757(5) 0.2549(4) 0.0775(15) Uiso 0.60 1 d P
C(53) C 1.0025(6) 0.7848(4) 0.2827(4) 0.0560(11) Uiso 0.60 1 d P
C(54) C 0.9454(5) 0.8434(5) 0.3351(4) 0.0682(13) Uiso 0.60 1 d P
C(55) C 0.8406(6) 0.7896(5) 0.3646(4) 0.0782(16) Uiso 0.60 1 d P
C(56) C 0.7978(8) 0.6792(7) 0.3390(6) 0.101(2) Uiso 0.60 1 d P
C(57) C 0.8592(7) 0.6181(6) 0.2913(6) 0.085(2) Uiso 0.60 1 d P
C(58) C 0.0543(13) 0.4144(13) 0.3910(10) 0.130(4) Uiso 0.50 1 d P
C(59) C 0.1804(7) 0.4483(7) 0.4361(6) 0.0795(19) Uiso 0.50 1 d P
C(60) C 0.2795(12) 0.3968(9) 0.4208(8) 0.102(3) Uiso 0.50 1 d P
C(61) C 0.3663(8) 0.4185(7) 0.4545(6) 0.084(2) Uiso 0.50 1 d P
C(62) C 0.4135(8) 0.5109(7) 0.5291(6) 0.090(2) Uiso 0.50 1 d P
C(63) C 0.3413(6) 0.5632(5) 0.5633(4) 0.1307(19) Uiso 1.00 1 d .
C(64) C 0.2291(7) 0.5425(6) 0.5152(5) 0.0726(17) Uiso 0.50 1 d P
C(66) C 0.2418(10) 0.4847(10) 0.4882(8) 0.109(3) Uiso 0.50 1 d P
C(67) C 0.1468(12) 0.5231(10) 0.4720(9) 0.122(3) Uiso 0.50 1 d P
C(68) C 0.0643(12) 0.4776(12) 0.3861(10) 0.132(4) Uiso 0.50 1 d P
C(69) C 0.0706(10) 0.3901(9) 0.3265(8) 0.109(3) Uiso 0.50 1 d P
C(70) C 0.1574(9) 0.3452(8) 0.3475(6) 0.096(2) Uiso 0.50 1 d P
C(71) C 0.2360(7) 0.3929(5) 0.4149(4) 0.0537(15) Uiso 0.50 1 d P
H(1) H 0.4977 0.1479 0.2521 0.051 Uiso 1.00 1 c R
H(2) H 0.3553 0.2223 0.2823 0.060 Uiso 1.00 1 c R
H(3) H 0.2105 0.1498 0.3656 0.061 Uiso 1.00 1 c R
H(4) H 0.2122 0.0015 0.4181 0.057 Uiso 1.00 1 c R
H(5) H 0.3510 -0.0767 0.3836 0.048 Uiso 1.00 1 c R
H(6) H 0.5970 0.1577 0.4420 0.059 Uiso 1.00 1 c R
H(7) H 0.7781 0.2588 0.5414 0.080 Uiso 1.00 1 c R
H(8) H 0.9445 0.2164 0.5193 0.085 Uiso 1.00 1 c R
H(9) H 0.9293 0.0679 0.4000 0.079 Uiso 1.00 1 c R
H(10) H 0.7475 -0.0362 0.3012 0.062 Uiso 1.00 1 c R
H(11) H 0.5830 -0.0971 0.4371 0.052 Uiso 1.00 1 c R
H(12) H 0.5136 -0.2712 0.4555 0.061 Uiso 1.00 1 c R
H(13) H 0.3818 -0.4150 0.3372 0.060 Uiso 1.00 1 c R
H(14) H 0.3249 -0.3848 0.1977 0.059 Uiso 1.00 1 c R
H(15) H 0.3957 -0.2114 0.1776 0.047 Uiso 1.00 1 c R
H(16) H 0.8553 0.3493 0.0153 0.043 Uiso 1.00 1 c R
H(17) H 0.7924 0.4845 -0.0131 0.048 Uiso 1.00 1 c R
H(18) H 0.5983 0.4729 -0.0037 0.043 Uiso 1.00 1 c R
H(19) H 0.8712 0.1394 0.2472 0.045 Uiso 1.00 1 c R
H(20) H 0.8613 -0.0088 -0.0160 0.043 Uiso 1.00 1 c R
H(21) H 0.8229 0.3380 0.2433 0.048 Uiso 1.00 1 c R
H(22) H 0.7461 0.2432 0.2831 0.048 Uiso 1.00 1 c R
H(23) H 0.6839 0.2776 0.2040 0.048 Uiso 1.00 1 c R
H(24) H 1.0367 0.0407 0.1598 0.066 Uiso 1.00 1 c R
H(25) H 0.9332 -0.0728 0.1086 0.066 Uiso 1.00 1 c R
H(26) H 0.9352 -0.0134 0.2127 0.066 Uiso 1.00 1 c R
H(27) H 0.6768 0.0348 -0.1316 0.051 Uiso 1.00 1 c R
H(28) H 0.8156 0.0715 -0.1340 0.051 Uiso 1.00 1 c R
H(29) H 0.7558 0.1603 -0.1126 0.051 Uiso 1.00 1 c R
H(30) H 0.1530 0.2665 -0.0719 0.056 Uiso 1.00 1 c R
H(31) H 0.2812 0.3905 0.1986 0.052 Uiso 1.00 1 c R
H(32) H 0.3685 0.3094 -0.1624 0.067 Uiso 1.00 1 c R
H(33) H 0.2700 0.1933 -0.1719 0.067 Uiso 1.00 1 c R
H(34) H 0.4061 0.2175 -0.1340 0.067 Uiso 1.00 1 c R
H(35) H 0.0740 0.3987 0.0785 0.083 Uiso 1.00 1 c R
H(36) H 0.0659 0.3185 0.1421 0.083 Uiso 1.00 1 c R
H(37) H 0.0163 0.2706 0.0339 0.083 Uiso 1.00 1 c R
H(38) H 0.5070 0.3481 0.2309 0.060 Uiso 1.00 1 c R
H(39) H 0.4926 0.4630 0.2519 0.060 Uiso 1.00 1 c R
H(40) H 0.5796 0.4383 0.1847 0.060 Uiso 1.00 1 c R

loop_
_atom_site_aniso_label
_atom_site_aniso_U_11
_atom_site_aniso_U_22
_atom_site_aniso_U_33
_atom_site_aniso_U_12
_atom_site_aniso_U_13
_atom_site_aniso_U_23
Fe(1) 0.02969(17) 0.02375(15) 0.02266(16) 0.01143(11) 0.00667(11) 0.01089(11)
S(1) 0.0241(2) 0.0213(2) 0.0253(2) 0.00979(17) 0.00835(17) 0.01054(17)
O(1) 0.0428(8) 0.0373(7) 0.0239(6) 0.0152(6) 0.0099(6) 0.0147(5)
C(1) 0.0407(11) 0.0335(10) 0.0224(9) 0.0117(8) 0.0073(8) 0.0126(7)
C(2) 0.0421(11) 0.0306(9) 0.0228(9) 0.0104(8) 0.0073(8) 0.0068(7)
C(3) 0.0624(15) 0.0341(10) 0.0353(11) 0.0192(10) 0.0188(10) 0.0137(9)
C(4) 0.0713(17) 0.0401(12) 0.0487(14) 0.0280(12) 0.0177(13) 0.0153(10)
C(5) 0.0558(15) 0.0478(13) 0.0536(15) 0.0260(12) 0.0171(12) 0.0103(11)
C(6) 0.0470(13) 0.0494(13) 0.0482(14) 0.0151(11) 0.0177(11) 0.0154(11)
C(7) 0.0450(12) 0.0399(11) 0.0373(11) 0.0134(9) 0.0111(9) 0.0164(9)
C(8) 0.0461(12) 0.0408(11) 0.0284(10) 0.0077(9) 0.0062(9) 0.0186(8)
C(9) 0.0595(15) 0.0445(13) 0.0325(11) 0.0050(11) 0.0020(11) 0.0112(10)
C(10) 0.074(2) 0.0577(17) 0.0421(15) -0.0030(15) -0.0055(14) 0.0125(12)
C(11) 0.0589(18) 0.081(2) 0.0480(16) -0.0077(16) -0.0123(14) 0.0308(16)
C(12) 0.0460(15) 0.095(2) 0.0562(17) 0.0141(15) 0.0030(13) 0.0415(17)
C(13) 0.0462(13) 0.0685(17) 0.0372(12) 0.0138(12) 0.0034(11) 0.0232(12)
C(14) 0.0420(11) 0.0352(10) 0.0277(10) 0.0155(8) 0.0121(8) 0.0149(8)
C(15) 0.0605(14) 0.0427(12) 0.0317(11) 0.0206(11) 0.0110(10) 0.0181(9)
C(16) 0.0794(19) 0.0513(14) 0.0380(12) 0.0326(13) 0.0183(12) 0.0272(11)
C(17) 0.0729(17) 0.0377(12) 0.0524(14) 0.0250(12) 0.0246(13) 0.0249(11)
C(18) 0.0666(16) 0.0343(11) 0.0440(13) 0.0117(11) 0.0131(12) 0.0143(10)
C(19) 0.0496(13) 0.0357(11) 0.0333(11) 0.0122(9) 0.0077(9) 0.0152(8)
C(20) 0.0249(8) 0.0217(7) 0.0247(8) 0.0084(6) 0.0068(7) 0.0096(6)
C(21) 0.0261(9) 0.0265(8) 0.0323(9) 0.0121(7) 0.0079(7) 0.0123(7)
C(22) 0.0267(9) 0.0347(10) 0.0536(13) 0.0121(8) 0.0130(9) 0.0227(9)
C(23) 0.0322(10) 0.0315(10) 0.0629(15) 0.0093(8) 0.0137(10) 0.0269(10)
C(24) 0.0337(10) 0.0270(9) 0.0532(13) 0.0124(8) 0.0088(9) 0.0216(9)
C(25) 0.0264(9) 0.0253(8) 0.0321(9) 0.0110(7) 0.0056(7) 0.0117(7)
C(26) 0.0224(8) 0.0237(8) 0.0382(10) 0.0093(6) 0.0089(7) 0.0129(7)
C(27) 0.0285(9) 0.0323(9) 0.0385(11) 0.0133(7) 0.0106(8) 0.0165(8)
C(28) 0.0360(10) 0.0454(12) 0.0418(12) 0.0200(9) 0.0105(9) 0.0243(9)
C(29) 0.0294(10) 0.0372(10) 0.0601(14) 0.0171(8) 0.0148(9) 0.0269(10)
C(30) 0.0275(9) 0.0322(10) 0.0529(13) 0.0160(8) 0.0118(9) 0.0134(9)
C(31) 0.0236(8) 0.0288(9) 0.0409(11) 0.0101(7) 0.0083(8) 0.0105(8)
C(32) 0.0462(12) 0.0435(12) 0.0350(11) 0.0217(10) 0.0096(9) 0.0113(9)
C(33) 0.0512(14) 0.0621(16) 0.0777(19) 0.0382(13) 0.0188(13) 0.0395(15)
C(34) 0.0419(12) 0.0484(13) 0.0387(12) 0.0216(10) 0.0079(10) 0.0073(10)
C(35) 0.0266(9) 0.0206(8) 0.0439(11) 0.0113(6) 0.0070(8) 0.0135(7)
C(36) 0.0318(10) 0.0278(9) 0.0541(13) 0.0144(8) 0.0003(9) 0.0115(9)
C(37) 0.0282(10) 0.0309(10) 0.0788(18) 0.0126(8) -0.0021(11) 0.0134(11)
C(38) 0.0294(10) 0.0286(10) 0.093(2) 0.0130(8) 0.0186(12) 0.0244(11)
C(39) 0.0432(12) 0.0337(10) 0.0644(15) 0.0205(9) 0.0253(11) 0.0204(10)
C(40) 0.0345(10) 0.0294(9) 0.0486(12) 0.0163(8) 0.0118(9) 0.0158(8)
C(41) 0.0520(15) 0.0650(17) 0.0485(15) 0.0310(13) -0.0095(12) 0.0054(12)
C(42) 0.0325(12) 0.0515(15) 0.137(3) 0.0198(11) 0.0320(16) 0.0364(18)
C(43) 0.0524(14) 0.0611(15) 0.0420(13) 0.0303(12) 0.0107(11) 0.0087(11)

loop_
_atom_type_symbol
_atom_type_description
_atom_type_scat_dispersion_real
_atom_type_scat_dispersion_imag
_atom_type_scat_source
C C 0.003 0.002
;
International Tables for Crystallography
(1992, Vol. C, Tables 4.2.6.8 and 6.1.1.4)
;
H H 0.000 0.000
;
International Tables for Crystallography
(1992, Vol. C, Table 6.1.1.4)
;
O O 0.011 0.006
;
International Tables for Crystallography
(1992, Vol. C, Tables 4.2.6.8 and 6.1.1.4)
;
Fe Fe 0.346 0.844
;
International Tables for Crystallography
(1992, Vol. C, Tables 4.2.6.8 and 6.1.1.4)
;
S S 0.125 0.123
;
International Tables for Crystallography
(1992, Vol. C, Tables 4.2.6.8 and 6.1.1.4)
;

loop_
_geom_angle_atom_site_label_1
_geom_angle_atom_site_label_2
_geom_angle_atom_site_label_3
_geom_angle
_geom_angle_publ_flag
_geom_angle_site_symmetry_1
_geom_angle_site_symmetry_3
S(1) Fe(1) S(1) 99.118(18) yes . 2_655
S(1) Fe(1) O(1) 122.31(6) yes . .
S(1) Fe(1) O(1) 120.57(4) yes 2_655 .
Fe(1) S(1) Fe(1) 80.882(16) yes . 2_655
Fe(1) S(1) C(20) 108.99(7) yes . .
Fe(1) S(1) C(20) 104.54(6) yes 2_655 .
Fe(1) O(1) C(1) 160.19(16) yes . .
O(1) C(1) C(2) 110.40(19) yes . .
O(1) C(1) C(8) 108.87(17) yes . .
O(1) C(1) C(14) 109.16(16) yes . .
C(2) C(1) C(8) 109.77(17) yes . .
C(2) C(1) C(14) 109.20(17) yes . .
C(8) C(1) C(14) 109.42(19) yes . .
C(1) C(2) C(3) 120.0(2) yes . .
C(1) C(2) C(7) 122.6(2) yes . .
C(3) C(2) C(7) 117.4(2) yes . .
C(2) C(3) C(4) 121.5(2) yes . .
C(3) C(4) C(5) 120.4(2) yes . .
C(4) C(5) C(6) 118.8(3) yes . .
C(5) C(6) C(7) 120.6(2) yes . .
C(2) C(7) C(6) 121.3(2) yes . .
C(1) C(8) C(9) 123.3(2) yes . .
C(1) C(8) C(13) 118.0(2) yes . .
C(9) C(8) C(13) 118.7(2) yes . .
C(8) C(9) C(10) 120.6(3) yes . .
C(9) C(10) C(11) 120.6(2) yes . .
C(10) C(11) C(12) 119.6(2) yes . .
C(11) C(12) C(13) 120.3(3) yes . .
C(8) C(13) C(12) 120.3(2) yes . .
C(1) C(14) C(15) 121.63(16) yes . .
C(1) C(14) C(19) 120.1(2) yes . .
C(15) C(14) C(19) 118.1(2) yes . .
C(14) C(15) C(16) 120.92(19) yes . .
C(15) C(16) C(17) 120.4(2) yes . .
C(16) C(17) C(18) 119.3(2) yes . .
C(17) C(18) C(19) 120.6(2) yes . .
C(14) C(19) C(18) 120.7(2) yes . .
S(1) C(20) C(21) 121.39(16) yes . .
S(1) C(20) C(25) 118.14(14) yes . .
C(21) C(20) C(25) 120.44(16) yes . .
C(20) C(21) C(22) 118.7(2) yes . .
C(20) C(21) C(26) 123.38(17) yes . .
C(22) C(21) C(26) 117.63(19) yes . .
C(21) C(22) C(23) 121.3(2) yes . .
C(22) C(23) C(24) 119.8(2) yes . .
C(23) C(24) C(25) 120.6(2) yes . .
C(20) C(25) C(24) 118.94(19) yes . .
C(20) C(25) C(35) 121.73(17) yes . .
C(24) C(25) C(35) 119.1(2) yes . .
C(21) C(26) C(27) 118.32(18) yes . .
C(21) C(26) C(31) 121.83(19) yes . .
C(27) C(26) C(31) 118.9(2) yes . .
C(26) C(27) C(28) 119.3(2) yes . .
C(26) C(27) C(32) 121.4(2) yes . .
C(28) C(27) C(32) 119.2(2) yes . .
C(27) C(28) C(29) 121.9(2) yes . .
C(28) C(29) C(30) 118.1(2) yes . .
C(28) C(29) C(33) 119.8(2) yes . .
C(30) C(29) C(33) 122.1(2) yes . .
C(29) C(30) C(31) 122.4(2) yes . .
C(26) C(31) C(30) 119.4(2) yes . .
C(26) C(31) C(34) 120.4(2) yes . .
C(30) C(31) C(34) 120.1(2) yes . .
C(25) C(35) C(36) 121.1(2) yes . .
C(25) C(35) C(40) 118.74(17) yes . .
C(36) C(35) C(40) 120.1(2) yes . .
C(35) C(36) C(37) 118.5(2) yes . .
C(35) C(36) C(41) 120.7(2) yes . .
C(37) C(36) C(41) 120.8(2) yes . .
C(36) C(37) C(38) 122.2(2) yes . .
C(37) C(38) C(39) 118.3(2) yes . .
C(37) C(38) C(42) 120.4(2) yes . .
C(39) C(38) C(42) 121.2(2) yes . .
C(38) C(39) C(40) 121.7(2) yes . .
C(35) C(40) C(39) 119.2(2) yes . .
C(35) C(40) C(43) 121.2(2) yes . .
C(39) C(40) C(43) 119.6(2) yes . .
C(45) C(44) C(55) 65.9(9) yes . .
C(55) C(44) C(56) 100.7(17) yes . .
C(44) C(45) C(46) 122.1(8) yes . .
C(44) C(45) C(50) 119.8(9) yes . .
C(44) C(45) C(52) 172.5(10) yes . .
C(44) C(45) C(53) 137.5(7) yes . .
C(44) C(45) C(54) 91.0(7) yes . .
C(44) C(45) C(57) 108.5(9) yes . .
C(46) C(45) C(50) 117.5(9) yes . .
C(46) C(45) C(52) 53.4(6) yes . .
C(46) C(45) C(53) 100.4(7) yes . .
C(46) C(45) C(54) 145.6(8) yes . .
C(46) C(45) C(55) 159.7(8) yes . .
C(46) C(45) C(56) 98.3(9) yes . .
C(50) C(45) C(52) 66.0(6) yes . .
C(50) C(45) C(55) 79.9(6) yes . .
C(50) C(45) C(56) 144.0(11) yes . .
C(50) C(45) C(57) 130.0(11) yes . .
C(52) C(45) C(53) 48.0(4) yes . .
C(52) C(45) C(54) 94.7(5) yes . .
C(52) C(45) C(55) 145.8(7) yes . .
C(52) C(45) C(56) 149.4(11) yes . .
C(52) C(45) C(57) 64.9(7) yes . .
C(53) C(45) C(54) 46.7(3) yes . .
C(53) C(45) C(55) 97.8(5) yes . .
C(53) C(45) C(56) 161.1(9) yes . .
C(53) C(45) C(57) 112.0(9) yes . .
C(54) C(45) C(55) 51.2(4) yes . .
C(54) C(45) C(56) 115.2(9) yes . .
C(54) C(45) C(57) 156.5(9) yes . .
C(55) C(45) C(56) 64.1(8) yes . .
C(55) C(45) C(57) 147.2(10) yes . .
C(56) C(45) C(57) 84.5(10) yes . .
C(45) C(46) C(47) 121.8(9) yes . .
C(45) C(46) C(52) 67.7(6) yes . .
C(45) C(46) C(57) 49.4(13) yes . .
C(47) C(46) C(52) 54.6(7) yes . .
C(47) C(46) C(56) 151.4(8) yes . .
C(47) C(46) C(57) 118.7(18) yes . .
C(52) C(46) C(56) 100.3(7) yes . .
C(52) C(46) C(57) 89.7(12) yes . .
C(46) C(47) C(48) 113.1(12) yes . .
C(46) C(47) C(51) 141.0(16) yes . .
C(46) C(47) C(52) 56.8(8) yes . .
C(48) C(47) C(52) 57.2(8) yes . .
C(48) C(47) C(57) 108.4(10) yes . .
C(51) C(47) C(52) 85.3(11) yes . .
C(51) C(47) C(57) 135.8(12) yes . .
C(52) C(47) C(57) 51.6(7) yes . .
C(47) C(48) C(49) 122.7(13) yes . .
C(47) C(48) C(52) 55.7(8) yes . .
C(49) C(48) C(51) 160.8(19) yes . .
C(49) C(48) C(52) 67.1(9) yes . .
C(51) C(48) C(52) 93.7(15) yes . .
C(48) C(49) C(50) 121.6(9) yes . .
C(48) C(49) C(52) 55.3(7) yes . .
C(48) C(49) C(53) 122.8(12) yes . .
C(50) C(49) C(52) 66.4(6) yes . .
C(52) C(49) C(53) 67.5(8) yes . .
C(45) C(50) C(49) 119.4(9) yes . .
C(45) C(50) C(52) 61.3(6) yes . .
C(45) C(50) C(53) 120.5(12) yes . .
C(45) C(50) C(54) 102.2(10) yes . .
C(45) C(50) C(55) 52.5(5) yes . .
C(49) C(50) C(52) 58.0(6) yes . .
C(49) C(50) C(54) 138.0(9) yes . .
C(49) C(50) C(55) 170.9(9) yes . .
C(52) C(50) C(53) 59.5(9) yes . .
C(52) C(50) C(54) 163.0(11) yes . .
C(52) C(50) C(55) 113.7(6) yes . .
C(53) C(50) C(54) 136.1(12) yes . .
C(53) C(50) C(55) 169.7(14) yes . .
C(54) C(50) C(55) 49.7(7) yes . .
C(47) C(51) C(48) 113.8(19) yes . .
C(47) C(51) C(52) 56.1(10) yes . .
C(48) C(51) C(52) 57.8(13) yes . .
C(45) C(52) C(46) 59.0(7) yes . .
C(45) C(52) C(47) 126.9(8) yes . .
C(45) C(52) C(48) 165.7(9) yes . .
C(45) C(52) C(49) 108.2(7) yes . .
C(45) C(52) C(50) 52.6(5) yes . .
C(45) C(52) C(51) 165.6(6) yes . .
C(45) C(52) C(53) 76.6(5) yes . .
C(46) C(52) C(47) 68.5(9) yes . .
C(46) C(52) C(48) 134.3(9) yes . .
C(46) C(52) C(49) 161.4(10) yes . .
C(46) C(52) C(50) 110.0(8) yes . .
C(46) C(52) C(51) 106.7(8) yes . .
C(46) C(52) C(53) 133.6(9) yes . .
C(47) C(52) C(48) 67.1(9) yes . .
C(47) C(52) C(49) 124.6(9) yes . .
C(47) C(52) C(50) 174.6(9) yes . .
C(47) C(52) C(53) 156.2(9) yes . .
C(47) C(52) C(57) 84.4(8) yes . .
C(48) C(52) C(49) 57.6(8) yes . .
C(48) C(52) C(50) 113.1(8) yes . .
C(48) C(52) C(53) 89.2(8) yes . .
C(48) C(52) C(57) 150.4(10) yes . .
C(49) C(52) C(50) 55.6(6) yes . .
C(49) C(52) C(51) 86.1(7) yes . .
C(49) C(52) C(57) 150.6(7) yes . .
C(50) C(52) C(51) 141.6(7) yes . .
C(50) C(52) C(57) 96.0(6) yes . .
C(51) C(52) C(53) 117.8(6) yes . .
C(51) C(52) C(57) 122.4(7) yes . .
C(53) C(52) C(57) 119.4(7) yes . .
C(45) C(53) C(49) 136.2(9) yes . .
C(45) C(53) C(52) 55.4(5) yes . .
C(45) C(53) C(54) 66.2(4) yes . .
C(49) C(53) C(50) 172.9(14) yes . .
C(49) C(53) C(52) 80.8(9) yes . .
C(49) C(53) C(54) 157.5(9) yes . .
C(50) C(53) C(52) 96.5(9) yes . .
C(52) C(53) C(54) 121.6(6) yes . .
C(45) C(54) C(50) 49.1(7) yes . .
C(45) C(54) C(53) 67.2(4) yes . .
C(45) C(54) C(55) 53.5(4) yes . .
C(50) C(54) C(55) 102.6(8) yes . .
C(53) C(54) C(55) 120.6(6) yes . .
C(44) C(55) C(45) 74.2(10) yes . .
C(44) C(55) C(50) 121.7(11) yes . .
C(44) C(55) C(54) 149.4(12) yes . .
C(45) C(55) C(50) 47.6(4) yes . .
C(45) C(55) C(54) 75.3(5) yes . .
C(50) C(55) C(56) 89.8(6) yes . .
C(54) C(55) C(56) 117.5(7) yes . .
C(44) C(56) C(45) 121.0(16) yes . .
C(44) C(56) C(46) 165.7(17) yes . .
C(44) C(56) C(55) 47.3(12) yes . .
C(44) C(56) C(57) 168.2(13) yes . .
C(45) C(56) C(46) 48.3(7) yes . .
C(45) C(56) C(55) 73.6(8) yes . .
C(45) C(56) C(57) 49.9(8) yes . .
C(46) C(56) C(55) 121.1(8) yes . .
C(55) C(56) C(57) 122.7(8) yes . .
C(45) C(57) C(46) 105.6(18) yes . .
C(45) C(57) C(47) 114.1(9) yes . .
C(45) C(57) C(52) 71.3(7) yes . .
C(45) C(57) C(56) 45.6(7) yes . .
C(46) C(57) C(52) 65.2(12) yes . .
C(46) C(57) C(56) 124.6(19) yes . .
C(47) C(57) C(56) 158.1(9) yes . .
C(52) C(57) C(56) 116.9(8) yes . .
C(59) C(58) C(67) 46.4(7) yes . .
C(59) C(58) C(68) 92.2(14) yes . .
C(59) C(58) C(69) 93.8(14) yes . .
C(67) C(58) C(68) 59.7(12) yes . .
C(67) C(58) C(69) 123.8(13) yes . .
C(68) C(58) C(69) 92(2) yes . .
C(58) C(59) C(60) 133.2(9) yes . .
C(58) C(59) C(64) 118.8(10) yes . .
C(58) C(59) C(66) 150.5(14) yes . .
C(58) C(59) C(67) 74.2(10) yes . .
C(58) C(59) C(70) 74.1(8) yes . .
C(58) C(59) C(71) 120.8(9) yes . .
C(60) C(59) C(64) 107.8(7) yes . .
C(60) C(59) C(66) 73.7(11) yes . .
C(60) C(59) C(67) 152.4(8) yes . .
C(60) C(59) C(68) 147.4(8) yes . .
C(60) C(59) C(70) 59.6(6) yes . .
C(64) C(59) C(67) 45.5(7) yes . .
C(64) C(59) C(68) 99.1(8) yes . .
C(64) C(59) C(70) 166.8(9) yes . .
C(64) C(59) C(71) 119.8(8) yes . .
C(66) C(59) C(67) 80.7(12) yes . .
C(66) C(59) C(68) 134.4(13) yes . .
C(66) C(59) C(70) 133.0(13) yes . .
C(66) C(59) C(71) 85.0(12) yes . .
C(67) C(59) C(68) 54.4(8) yes . .
C(67) C(59) C(70) 146.1(10) yes . .
C(67) C(59) C(71) 165.0(9) yes . .
C(68) C(59) C(70) 91.7(7) yes . .
C(68) C(59) C(71) 138.8(8) yes . .
C(70) C(59) C(71) 48.1(6) yes . .
C(59) C(60) C(61) 133.1(11) yes . .
C(59) C(60) C(70) 61.4(7) yes . .
C(61) C(60) C(66) 99.2(10) yes . .
C(61) C(60) C(70) 164.8(14) yes . .
C(61) C(60) C(71) 161(2) yes . .
C(66) C(60) C(70) 95.7(10) yes . .
C(66) C(60) C(71) 62.9(16) yes . .
C(60) C(61) C(62) 118.7(12) yes . .
C(62) C(61) C(71) 113.0(8) yes . .
C(61) C(62) C(63) 119.6(8) yes . .
C(62) C(63) C(64) 122.1(6) yes . .
C(62) C(63) C(66) 88.8(7) yes . .
C(59) C(64) C(63) 117.3(8) yes . .
C(59) C(64) C(67) 57.4(9) yes . .
C(63) C(64) C(66) 79.0(10) yes . .
C(63) C(64) C(67) 173.7(12) yes . .
C(66) C(64) C(67) 96.0(12) yes . .
C(59) C(66) C(60) 72.0(11) yes . .
C(59) C(66) C(63) 167.5(16) yes . .
C(59) C(66) C(64) 105.8(17) yes . .
C(59) C(66) C(67) 59.0(11) yes . .
C(59) C(66) C(71) 54.5(9) yes . .
C(60) C(66) C(63) 113.3(10) yes . .
C(60) C(66) C(64) 165.0(16) yes . .
C(60) C(66) C(67) 130.0(10) yes . .
C(63) C(66) C(64) 66.1(8) yes . .
C(63) C(66) C(67) 113.0(10) yes . .
C(63) C(66) C(71) 131.5(11) yes . .
C(64) C(66) C(67) 47.0(10) yes . .
C(64) C(66) C(71) 158.4(16) yes . .
C(67) C(66) C(71) 113.3(9) yes . .
C(58) C(67) C(59) 59.4(8) yes . .
C(58) C(67) C(64) 135.2(15) yes . .
C(58) C(67) C(66) 98.6(11) yes . .
C(59) C(67) C(64) 77.1(12) yes . .
C(59) C(67) C(68) 80.6(10) yes . .
C(64) C(67) C(68) 154.4(16) yes . .
C(66) C(67) C(68) 120.4(12) yes . .
C(58) C(68) C(59) 58.6(14) yes . .
C(58) C(68) C(67) 89.6(17) yes . .
C(58) C(68) C(69) 48.8(14) yes . .
C(59) C(68) C(67) 45.1(8) yes . .
C(59) C(68) C(69) 72.6(10) yes . .
C(67) C(68) C(69) 117.6(15) yes . .
C(58) C(69) C(70) 99.3(15) yes . .
C(68) C(69) C(70) 121.3(11) yes . .
C(59) C(70) C(60) 58.9(7) yes . .
C(59) C(70) C(69) 74.4(7) yes . .
C(59) C(70) C(71) 46.3(6) yes . .
C(60) C(70) C(69) 130.7(9) yes . .
C(69) C(70) C(71) 120.0(9) yes . .
C(59) C(71) C(60) 136.7(16) yes . .
C(59) C(71) C(61) 126.3(6) yes . .
C(59) C(71) C(70) 85.7(8) yes . .
C(60) C(71) C(66) 98.8(15) yes . .
C(60) C(71) C(70) 131.9(18) yes . .
C(61) C(71) C(66) 86.9(6) yes . .
C(61) C(71) C(70) 144.8(9) yes . .
C(66) C(71) C(70) 126.2(10) yes . .
C(2) C(3) H(1) 119.3 no . .
C(4) C(3) H(1) 119.3 no . .
C(3) C(4) H(2) 119.8 no . .
C(5) C(4) H(2) 119.8 no . .
C(4) C(5) H(3) 120.6 no . .
C(6) C(5) H(3) 120.6 no . .
C(5) C(6) H(4) 119.7 no . .
C(7) C(6) H(4) 119.7 no . .
C(2) C(7) H(5) 119.4 no . .
C(6) C(7) H(5) 119.4 no . .
C(8) C(9) H(6) 119.7 no . .
C(10) C(9) H(6) 119.7 no . .
C(9) C(10) H(7) 119.7 no . .
C(11) C(10) H(7) 119.7 no . .
C(10) C(11) H(8) 120.2 no . .
C(12) C(11) H(8) 120.2 no . .
C(11) C(12) H(9) 119.8 no . .
C(13) C(12) H(9) 119.9 no . .
C(8) C(13) H(10) 119.9 no . .
C(12) C(13) H(10) 119.9 no . .
C(14) C(15) H(11) 119.5 no . .
C(16) C(15) H(11) 119.5 no . .
C(15) C(16) H(12) 119.8 no . .
C(17) C(16) H(12) 119.8 no . .
C(16) C(17) H(13) 120.4 no . .
C(18) C(17) H(13) 120.4 no . .
C(17) C(18) H(14) 119.7 no . .
C(19) C(18) H(14) 119.7 no . .
C(14) C(19) H(15) 119.7 no . .
C(18) C(19) H(15) 119.7 no . .
C(21) C(22) H(16) 119.4 no . .
C(23) C(22) H(16) 119.4 no . .
C(22) C(23) H(17) 120.1 no . .
C(24) C(23) H(17) 120.1 no . .
C(23) C(24) H(18) 119.7 no . .
C(25) C(24) H(18) 119.7 no . .
C(27) C(28) H(19) 119.1 no . .
C(29) C(28) H(19) 119.0 no . .
C(29) C(30) H(20) 118.8 no . .
C(31) C(30) H(20) 118.8 no . .
C(27) C(32) H(21) 109.5 no . .
C(27) C(32) H(22) 109.5 no . .
C(27) C(32) H(23) 109.5 no . .
H(21) C(32) H(22) 109.5 no . .
H(21) C(32) H(23) 109.5 no . .
H(22) C(32) H(23) 109.5 no . .
C(29) C(33) H(24) 109.5 no . .
C(29) C(33) H(25) 109.5 no . .
C(29) C(33) H(26) 109.5 no . .
H(24) C(33) H(25) 109.5 no . .
H(24) C(33) H(26) 109.5 no . .
H(25) C(33) H(26) 109.5 no . .
C(31) C(34) H(27) 109.5 no . .
C(31) C(34) H(28) 109.5 no . .
C(31) C(34) H(29) 109.5 no . .
H(27) C(34) H(28) 109.5 no . .
H(27) C(34) H(29) 109.5 no . .
H(28) C(34) H(29) 109.5 no . .
C(36) C(37) H(30) 118.9 no . .
C(38) C(37) H(30) 118.9 no . .
C(38) C(39) H(31) 119.2 no . .
C(40) C(39) H(31) 119.2 no . .
C(36) C(41) H(32) 109.5 no . .
C(36) C(41) H(33) 109.5 no . .
C(36) C(41) H(34) 109.5 no . .
H(32) C(41) H(33) 109.5 no . .
H(32) C(41) H(34) 109.5 no . .
H(33) C(41) H(34) 109.5 no . .
C(38) C(42) H(35) 109.5 no . .
C(38) C(42) H(36) 109.5 no . .
C(38) C(42) H(37) 109.5 no . .
H(35) C(42) H(36) 109.5 no . .
H(35) C(42) H(37) 109.5 no . .
H(36) C(42) H(37) 109.5 no . .
C(40) C(43) H(38) 109.5 no . .
C(40) C(43) H(39) 109.5 no . .
C(40) C(43) H(40) 109.5 no . .
H(38) C(43) H(39) 109.5 no . .
H(38) C(43) H(40) 109.5 no . .
H(39) C(43) H(40) 109.5 no . .

loop_
_geom_bond_atom_site_label_1
_geom_bond_atom_site_label_2
_geom_bond_distance
_geom_bond_publ_flag
_geom_bond_site_symmetry_2
Fe(1) S(1) 2.3803(6) yes .
Fe(1) S(1) 2.4064(4) yes 2_655
Fe(1) O(1) 1.8198(15) yes .
S(1) C(20) 1.7839(17) yes .
O(1) C(1) 1.408(2) yes .
C(1) C(2) 1.544(3) yes .
C(1) C(8) 1.545(2) yes .
C(1) C(14) 1.544(3) yes .
C(2) C(3) 1.397(3) yes .
C(2) C(7) 1.393(3) yes .
C(3) C(4) 1.380(4) yes .
C(4) C(5) 1.388(4) yes .
C(5) C(6) 1.386(4) yes .
C(6) C(7) 1.384(4) yes .
C(8) C(9) 1.388(3) yes .
C(8) C(13) 1.389(4) yes .
C(9) C(10) 1.395(3) yes .
C(10) C(11) 1.369(6) yes .
C(11) C(12) 1.383(4) yes .
C(12) C(13) 1.399(3) yes .
C(14) C(15) 1.395(3) yes .
C(14) C(19) 1.392(2) yes .
C(15) C(16) 1.390(4) yes .
C(16) C(17) 1.377(3) yes .
C(17) C(18) 1.384(4) yes .
C(18) C(19) 1.391(3) yes .
C(20) C(21) 1.408(2) yes .
C(20) C(25) 1.406(3) yes .
C(21) C(22) 1.393(2) yes .
C(21) C(26) 1.503(3) yes .
C(22) C(23) 1.384(3) yes .
C(23) C(24) 1.389(3) yes .
C(24) C(25) 1.399(2) yes .
C(25) C(35) 1.499(3) yes .
C(26) C(27) 1.414(3) yes .
C(26) C(31) 1.415(3) yes .
C(27) C(28) 1.394(3) yes .
C(27) C(32) 1.507(3) yes .
C(28) C(29) 1.398(3) yes .
C(29) C(30) 1.376(3) yes .
C(29) C(33) 1.512(4) yes .
C(30) C(31) 1.392(3) yes .
C(31) C(34) 1.499(3) yes .
C(35) C(36) 1.397(2) yes .
C(35) C(40) 1.398(3) yes .
C(36) C(37) 1.400(3) yes .
C(36) C(41) 1.497(3) yes .
C(37) C(38) 1.377(4) yes .
C(38) C(39) 1.380(3) yes .
C(38) C(42) 1.513(4) yes .
C(39) C(40) 1.394(3) yes .
C(40) C(43) 1.506(3) yes .
C(44) C(45) 1.535(17) yes .
C(44) C(55) 1.022(14) yes .
C(44) C(56) 0.736(18) yes .
C(45) C(46) 1.385(14) yes .
C(45) C(50) 1.354(12) yes .
C(45) C(52) 1.495(12) yes .
C(45) C(55) 1.456(12) yes .
C(45) C(56) 1.021(14) yes .
C(45) C(57) 1.092(13) yes .
C(46) C(47) 1.44(2) yes .
C(46) C(52) 1.297(12) yes .
C(46) C(57) 0.607(15) yes .
C(47) C(48) 1.410(17) yes .
C(47) C(51) 0.951(17) yes .
C(47) C(52) 1.264(16) yes .
C(48) C(49) 1.321(18) yes .
C(48) C(51) 0.726(17) yes .
C(48) C(52) 1.287(15) yes .
C(49) C(50) 1.402(16) yes .
C(49) C(52) 1.442(11) yes .
C(49) C(53) 0.767(13) yes .
C(50) C(52) 1.557(12) yes .
C(50) C(53) 0.638(13) yes .
C(50) C(54) 0.862(12) yes .
C(51) C(52) 1.518(14) yes .
C(52) C(53) 1.350(8) yes .
C(52) C(57) 1.429(11) yes .
C(53) C(54) 1.394(10) yes .
C(54) C(55) 1.412(9) yes .
C(55) C(56) 1.366(12) yes .
C(56) C(57) 1.422(15) yes .
C(58) C(59) 1.494(17) yes .
C(58) C(67) 1.669(16) yes .
C(58) C(68) 0.85(2) yes .
C(58) C(69) 1.02(2) yes .
C(59) C(60) 1.597(19) yes .
C(59) C(64) 1.452(10) yes .
C(59) C(66) 0.948(13) yes .
C(59) C(67) 1.255(18) yes .
C(59) C(70) 1.637(12) yes .
C(59) C(71) 1.186(14) yes .
C(60) C(61) 1.044(16) yes .
C(60) C(66) 1.61(2) yes .
C(60) C(70) 1.608(15) yes .
C(60) C(71) 0.511(17) yes .
C(61) C(62) 1.397(11) yes .
C(61) C(71) 1.536(12) yes .
C(62) C(63) 1.375(14) yes .
C(63) C(64) 1.394(11) yes .
C(63) C(66) 1.497(11) yes .
C(64) C(66) 0.873(17) yes .
C(64) C(67) 1.063(16) yes .
C(66) C(67) 1.44(2) yes .
C(66) C(71) 1.451(14) yes .
C(67) C(68) 1.440(18) yes .
C(68) C(69) 1.36(2) yes .
C(69) C(70) 1.433(19) yes .
C(70) C(71) 1.221(11) yes .
C(3) H(1) 0.950 no .
C(4) H(2) 0.950 no .
C(5) H(3) 0.950 no .
C(6) H(4) 0.950 no .
C(7) H(5) 0.950 no .
C(9) H(6) 0.950 no .
C(10) H(7) 0.950 no .
C(11) H(8) 0.950 no .
C(12) H(9) 0.950 no .
C(13) H(10) 0.950 no .
C(15) H(11) 0.950 no .
C(16) H(12) 0.950 no .
C(17) H(13) 0.950 no .
C(18) H(14) 0.950 no .
C(19) H(15) 0.950 no .
C(22) H(16) 0.950 no .
C(23) H(17) 0.950 no .
C(24) H(18) 0.950 no .
C(28) H(19) 0.950 no .
C(30) H(20) 0.950 no .
C(32) H(21) 0.980 no .
C(32) H(22) 0.980 no .
C(32) H(23) 0.980 no .
C(33) H(24) 0.980 no .
C(33) H(25) 0.980 no .
C(33) H(26) 0.980 no .
C(34) H(27) 0.980 no .
C(34) H(28) 0.980 no .
C(34) H(29) 0.980 no .
C(37) H(30) 0.950 no .
C(39) H(31) 0.950 no .
C(41) H(32) 0.980 no .
C(41) H(33) 0.980 no .
C(41) H(34) 0.980 no .
C(42) H(35) 0.980 no .
C(42) H(36) 0.980 no .
C(42) H(37) 0.980 no .
C(43) H(38) 0.980 no .
C(43) H(39) 0.980 no .
C(43) H(40) 0.980 no .

loop_
_geom_contact_atom_site_label_1
_geom_contact_atom_site_label_2
_geom_contact_distance
_geom_contact_site_symmetry_2
C(6) C(49) 3.588(8) 1_445
C(10) C(64) 3.552(10) 2_666
C(10) C(67) 3.473(14) 2_666
C(11) C(50) 3.598(10) 2_766
C(11) C(54) 3.536(8) 2_766
C(49) C(6) 3.588(8) 1_665
C(50) C(11) 3.598(10) 2_766
C(54) C(11) 3.536(8) 2_766
C(58) C(67) 3.55(2) 2_566
C(60) C(62) 3.471(17) 2_666
C(61) C(61) 3.226(11) 2_666
C(61) C(62) 2.496(13) 2_666
C(61) C(63) 3.527(13) 2_666
C(62) C(60) 3.471(17) 2_666
C(62) C(61) 2.496(13) 2_666
C(62) C(62) 2.440(15) 2_666
C(63) C(61) 3.527(13) 2_666
C(64) C(10) 3.552(10) 2_666
C(67) C(10) 3.473(14) 2_666
C(67) C(58) 3.55(2) 2_566
C(67) C(68) 3.50(2) 2_566
C(68) C(67) 3.50(2) 2_566
C(5) H(12) 3.461 2_656
C(5) H(24) 3.575 1_455
C(6) H(11) 2.896 2_656
C(7) H(11) 2.968 2_656
C(9) H(5) 3.098 2_656
C(9) H(12) 3.569 2_656
C(10) H(4) 3.377 2_656
C(10) H(5) 2.984 2_656
C(11) H(4) 3.087 2_656
C(12) H(4) 3.212 2_656
C(15) H(6) 3.138 2_656
C(16) H(6) 2.959 2_656
C(16) H(7) 3.454 2_656
C(17) H(7) 3.488 2_656
C(17) H(31) 3.444 1_545
C(17) H(39) 3.131 1_545
C(18) H(31) 3.518 1_545
C(22) H(35) 3.451 1_655
C(22) H(37) 3.399 1_655
C(23) H(35) 3.263 2_665
C(24) H(18) 3.503 2_665
C(26) H(37) 3.202 1_655
C(27) H(36) 3.378 1_655
C(27) H(37) 3.558 1_655
C(28) H(36) 3.257 1_655
C(29) H(36) 3.460 1_655
C(29) H(37) 3.451 1_655
C(30) H(24) 3.461 2_755
C(30) H(25) 3.546 2_755
C(30) H(37) 3.098 1_655
C(31) H(37) 2.934 1_655
C(33) H(20) 3.208 2_755
C(33) H(28) 3.281 2_755
C(34) H(37) 3.431 1_655
C(35) H(18) 2.994 2_665
C(36) H(18) 2.976 2_665
C(37) H(17) 3.036 2_665
C(37) H(18) 3.169 2_665
C(38) H(17) 2.829 2_665
C(38) H(18) 3.396 2_665
C(39) H(13) 3.535 1_565
C(39) H(14) 3.215 1_565
C(39) H(17) 3.431 2_665
C(39) H(18) 3.381 2_665
C(40) H(18) 3.190 2_665
C(42) H(16) 2.930 1_455
C(42) H(17) 2.976 2_665
C(43) H(13) 3.596 1_565
C(44) H(8) 3.375 2_766
C(44) H(32) 3.323 2_665
C(44) H(33) 3.520 2_665
C(45) H(8) 3.028 2_766
C(45) H(32) 3.411 2_665
C(45) H(33) 3.382 2_665
C(46) H(21) 3.494 .
C(46) H(30) 3.558 2_665
C(46) H(32) 3.562 2_665
C(46) H(40) 3.251 .
C(47) H(16) 3.593 .
C(47) H(17) 3.471 .
C(47) H(21) 3.347 .
C(48) H(29) 3.422 2_765
C(48) H(30) 3.459 2_665
C(49) H(4) 3.342 1_665
C(49) H(8) 3.402 2_766
C(49) H(28) 3.229 2_765
C(49) H(29) 3.388 2_765
C(49) H(30) 3.345 2_665
C(50) H(4) 3.417 1_665
C(50) H(8) 2.901 2_766
C(50) H(26) 3.335 1_565
C(50) H(30) 3.436 2_665
C(50) H(33) 3.365 2_665
C(51) H(35) 3.403 1_655
C(52) H(8) 3.339 2_766
C(52) H(30) 3.343 2_665
C(53) H(4) 3.275 1_665
C(53) H(8) 3.023 2_766
C(53) H(26) 3.471 1_565
C(53) H(30) 3.365 2_665
C(54) H(4) 3.183 1_665
C(54) H(8) 2.891 2_766
C(54) H(9) 3.076 1_565
C(54) H(10) 3.403 1_565
C(54) H(26) 3.008 1_565
C(54) H(33) 3.265 2_665
C(55) H(8) 3.055 2_766
C(55) H(9) 3.477 1_565
C(55) H(10) 3.239 1_565
C(55) H(32) 3.482 2_665
C(55) H(33) 3.199 2_665
C(56) H(8) 3.302 2_766
C(56) H(32) 3.274 2_665
C(56) H(33) 3.567 2_665
C(56) H(40) 3.590 .
C(57) H(8) 3.359 2_766
C(57) H(21) 3.588 .
C(57) H(40) 3.441 .
C(58) H(21) 3.143 1_455
C(59) H(13) 3.260 1_565
C(60) H(2) 3.240 .
C(60) H(3) 3.075 .
C(60) H(13) 3.063 1_565
C(60) H(31) 3.359 .
C(61) H(2) 3.248 .
C(61) H(3) 3.390 .
C(61) H(12) 3.300 2_656
C(61) H(13) 3.158 1_565
C(62) H(12) 3.301 1_565
C(62) H(13) 3.325 1_565
C(62) H(38) 3.588 2_666
C(62) H(39) 3.316 2_666
C(63) H(12) 3.365 1_565
C(63) H(13) 3.578 1_565
C(63) H(38) 3.223 2_666
C(63) H(39) 3.463 2_666
C(64) H(7) 3.048 2_666
C(64) H(13) 3.467 1_565
C(66) H(13) 3.259 1_565
C(67) H(7) 2.866 2_666
C(68) H(7) 3.321 2_666
C(68) H(21) 3.192 1_455
C(69) H(19) 3.330 1_455
C(69) H(21) 2.943 1_455
C(69) H(31) 3.357 .
C(69) H(36) 2.738 .
C(70) H(2) 3.462 .
C(70) H(3) 3.008 .
C(70) H(13) 3.539 1_565
C(70) H(19) 3.592 1_455
C(70) H(31) 2.899 .
C(70) H(36) 3.112 .
C(71) H(2) 3.501 .
C(71) H(3) 3.130 .
C(71) H(13) 3.175 1_565
C(71) H(31) 3.376 .
H(2) C(60) 3.240 .
H(2) C(61) 3.248 .
H(2) C(70) 3.462 .
H(2) C(71) 3.501 .
H(3) C(60) 3.075 .
H(3) C(61) 3.390 .
H(3) C(70) 3.008 .
H(3) C(71) 3.130 .
H(3) H(9) 3.360 1_455
H(3) H(24) 3.324 1_455
H(3) H(26) 3.582 1_455
H(4) C(10) 3.377 2_656
H(4) C(11) 3.087 2_656
H(4) C(12) 3.212 2_656
H(4) C(49) 3.342 1_445
H(4) C(50) 3.417 1_445
H(4) C(53) 3.275 1_445
H(4) C(54) 3.183 1_445
H(4) H(8) 3.347 2_656
H(4) H(9) 3.530 2_656
H(4) H(11) 2.878 2_656
H(5) C(9) 3.098 2_656
H(5) C(10) 2.984 2_656
H(5) H(6) 3.182 2_656
H(5) H(7) 2.990 2_656
H(5) H(11) 3.014 2_656
H(6) C(15) 3.138 2_656
H(6) C(16) 2.959 2_656
H(6) H(5) 3.182 2_656
H(6) H(11) 3.014 2_656
H(6) H(12) 2.707 2_656
H(7) C(16) 3.454 2_656
H(7) C(17) 3.488 2_656
H(7) C(64) 3.048 2_666
H(7) C(67) 2.866 2_666
H(7) C(68) 3.321 2_666
H(7) H(5) 2.990 2_656
H(8) C(44) 3.375 2_766
H(8) C(45) 3.028 2_766
H(8) C(49) 3.402 2_766
H(8) C(50) 2.901 2_766
H(8) C(52) 3.339 2_766
H(8) C(53) 3.023 2_766
H(8) C(54) 2.891 2_766
H(8) C(55) 3.055 2_766
H(8) C(56) 3.302 2_766
H(8) C(57) 3.359 2_766
H(8) H(4) 3.347 2_656
H(9) C(54) 3.076 1_545
H(9) C(55) 3.477 1_545
H(9) H(3) 3.360 1_655
H(9) H(4) 3.530 2_656
H(10) C(54) 3.403 1_545
H(10) C(55) 3.239 1_545
H(11) C(6) 2.896 2_656
H(11) C(7) 2.968 2_656
H(11) H(4) 2.878 2_656
H(11) H(5) 3.014 2_656
H(11) H(6) 3.014 2_656
H(12) C(5) 3.461 2_656
H(12) C(9) 3.569 2_656
H(12) C(61) 3.300 2_656
H(12) C(62) 3.301 1_545
H(12) C(63) 3.365 1_545
H(12) H(6) 2.707 2_656
H(13) C(39) 3.535 1_545
H(13) C(43) 3.596 1_545
H(13) C(59) 3.260 1_545
H(13) C(60) 3.063 1_545
H(13) C(61) 3.158 1_545
H(13) C(62) 3.325 1_545
H(13) C(63) 3.578 1_545
H(13) C(64) 3.467 1_545
H(13) C(66) 3.259 1_545
H(13) C(70) 3.539 1_545
H(13) C(71) 3.175 1_545
H(13) H(31) 2.793 1_545
H(13) H(39) 2.667 1_545
H(14) C(39) 3.215 1_545
H(14) H(31) 2.934 1_545
H(14) H(35) 3.445 1_545
H(14) H(39) 3.530 1_545
H(16) C(42) 2.930 1_655
H(16) C(47) 3.593 .
H(16) H(35) 2.552 1_655
H(16) H(36) 3.264 1_655
H(16) H(37) 2.554 1_655
H(17) C(37) 3.036 2_665
H(17) C(38) 2.829 2_665
H(17) C(39) 3.431 2_665
H(17) C(42) 2.976 2_665
H(17) C(47) 3.471 .
H(17) H(30) 3.161 2_665
H(17) H(35) 2.335 2_665
H(17) H(37) 3.478 2_665
H(18) C(24) 3.503 2_665
H(18) C(35) 2.994 2_665
H(18) C(36) 2.976 2_665
H(18) C(37) 3.169 2_665
H(18) C(38) 3.396 2_665
H(18) C(39) 3.381 2_665
H(18) C(40) 3.190 2_665
H(18) H(18) 2.736 2_665
H(18) H(32) 3.312 2_665
H(19) C(69) 3.330 1_655
H(19) C(70) 3.592 1_655
H(19) H(36) 3.566 1_655
H(20) C(33) 3.208 2_755
H(20) H(20) 3.290 2_755
H(20) H(24) 2.633 2_755
H(20) H(25) 2.995 2_755
H(20) H(37) 3.503 1_655
H(21) C(46) 3.494 .
H(21) C(47) 3.347 .
H(21) C(57) 3.588 .
H(21) C(58) 3.143 1_655
H(21) C(68) 3.192 1_655
H(21) C(69) 2.943 1_655
H(21) H(36) 3.516 1_655
H(24) C(5) 3.575 1_655
H(24) C(30) 3.461 2_755
H(24) H(3) 3.324 1_655
H(24) H(20) 2.633 2_755
H(24) H(28) 2.727 2_755
H(25) C(30) 3.546 2_755
H(25) H(20) 2.995 2_755
H(25) H(28) 3.042 2_755
H(26) C(50) 3.335 1_545
H(26) C(53) 3.471 1_545
H(26) C(54) 3.008 1_545
H(26) H(3) 3.582 1_655
H(28) C(33) 3.281 2_755
H(28) C(49) 3.229 2_765
H(28) H(24) 2.727 2_755
H(28) H(25) 3.042 2_755
H(28) H(37) 3.338 1_655
H(29) C(48) 3.422 2_765
H(29) C(49) 3.388 2_765
H(29) H(37) 3.359 1_655
H(30) C(46) 3.558 2_665
H(30) C(48) 3.459 2_665
H(30) C(49) 3.345 2_665
H(30) C(50) 3.436 2_665
H(30) C(52) 3.343 2_665
H(30) C(53) 3.365 2_665
H(30) H(17) 3.161 2_665
H(31) C(17) 3.444 1_565
H(31) C(18) 3.518 1_565
H(31) C(60) 3.359 .
H(31) C(69) 3.357 .
H(31) C(70) 2.899 .
H(31) C(71) 3.376 .
H(31) H(13) 2.793 1_565
H(31) H(14) 2.934 1_565
H(32) C(44) 3.323 2_665
H(32) C(45) 3.411 2_665
H(32) C(46) 3.562 2_665
H(32) C(55) 3.482 2_665
H(32) C(56) 3.274 2_665
H(32) H(18) 3.312 2_665
H(32) H(40) 3.387 2_665
H(33) C(44) 3.520 2_665
H(33) C(45) 3.382 2_665
H(33) C(50) 3.365 2_665
H(33) C(54) 3.265 2_665
H(33) C(55) 3.199 2_665
H(33) C(56) 3.567 2_665
H(35) C(22) 3.451 1_455
H(35) C(23) 3.263 2_665
H(35) C(51) 3.403 1_455
H(35) H(14) 3.445 1_565
H(35) H(16) 2.552 1_455
H(35) H(17) 2.335 2_665
H(36) C(27) 3.378 1_455
H(36) C(28) 3.257 1_455
H(36) C(29) 3.460 1_455
H(36) C(69) 2.738 .
H(36) C(70) 3.112 .
H(36) H(16) 3.264 1_455
H(36) H(19) 3.566 1_455
H(36) H(21) 3.516 1_455
H(37) C(22) 3.399 1_455
H(37) C(26) 3.202 1_455
H(37) C(27) 3.558 1_455
H(37) C(29) 3.451 1_455
H(37) C(30) 3.098 1_455
H(37) C(31) 2.934 1_455
H(37) C(34) 3.431 1_455
H(37) H(16) 2.554 1_455
H(37) H(17) 3.478 2_665
H(37) H(20) 3.503 1_455
H(37) H(28) 3.338 1_455
H(37) H(29) 3.359 1_455
H(38) C(62) 3.588 2_666
H(38) C(63) 3.223 2_666
H(39) C(17) 3.131 1_565
H(39) C(62) 3.316 2_666
H(39) C(63) 3.463 2_666
H(39) H(13) 2.667 1_565
H(39) H(14) 3.530 1_565
H(40) C(46) 3.251 .
H(40) C(56) 3.590 .
H(40) C(57) 3.441 .
H(40) H(32) 3.387 2_665

loop_
_geom_torsion_atom_site_label_1
_geom_torsion_atom_site_label_2
_geom_torsion_atom_site_label_3
_geom_torsion_atom_site_label_4
_geom_torsion
_geom_torsion_site_symmetry_1
_geom_torsion_site_symmetry_3
_geom_torsion_site_symmetry_4
S(1) Fe(1) S(1) C(20) -107.39(7) . 2_655 2_655
S(1) Fe(1) S(1) C(20) -102.34(6) 2_655 . .
S(1) Fe(1) O(1) C(1) -27.0(3) . . .
O(1) Fe(1) S(1) Fe(1) -135.32(4) . . 2_655
O(1) Fe(1) S(1) C(20) 122.34(7) . . .
S(1) Fe(1) O(1) C(1) -153.3(3) 2_655 . .
O(1) Fe(1) S(1) Fe(1) 136.35(6) . 2_655 2_655
O(1) Fe(1) S(1) C(20) 28.96(10) . 2_655 2_655
Fe(1) S(1) C(20) C(21) 10.18(16) . . .
Fe(1) S(1) C(20) C(25) -167.81(12) . . .
Fe(1) S(1) C(20) C(21) -75.01(15) 2_655 . .
Fe(1) S(1) C(20) C(25) 107.00(13) 2_655 . .
Fe(1) O(1) C(1) C(2) 36.4(4) . . .
Fe(1) O(1) C(1) C(8) -84.1(4) . . .
Fe(1) O(1) C(1) C(14) 156.5(3) . . .
O(1) C(1) C(2) C(3) -42.8(2) . . .
O(1) C(1) C(2) C(7) 138.59(18) . . .
O(1) C(1) C(8) C(9) 126.2(2) . . .
O(1) C(1) C(8) C(13) -56.1(3) . . .
O(1) C(1) C(14) C(15) 145.2(2) . . .
O(1) C(1) C(14) C(19) -38.9(3) . . .
C(2) C(1) C(8) C(9) 5.3(3) . . .
C(2) C(1) C(8) C(13) -177.1(2) . . .
C(8) C(1) C(2) C(3) 77.2(2) . . .
C(8) C(1) C(2) C(7) -101.4(2) . . .
C(2) C(1) C(14) C(15) -94.0(2) . . .
C(2) C(1) C(14) C(19) 81.9(2) . . .
C(14) C(1) C(2) C(3) -162.84(16) . . .
C(14) C(1) C(2) C(7) 18.6(2) . . .
C(8) C(1) C(14) C(15) 26.2(3) . . .
C(8) C(1) C(14) C(19) -157.9(2) . . .
C(14) C(1) C(8) C(9) -114.5(2) . . .
C(14) C(1) C(8) C(13) 63.1(2) . . .
C(1) C(2) C(3) C(4) -179.29(18) . . .
C(1) C(2) C(7) C(6) 178.13(18) . . .
C(3) C(2) C(7) C(6) -0.5(2) . . .
C(7) C(2) C(3) C(4) -0.6(2) . . .
C(2) C(3) C(4) C(5) 0.9(3) . . .
C(3) C(4) C(5) C(6) 0.0(2) . . .
C(4) C(5) C(6) C(7) -1.2(3) . . .
C(5) C(6) C(7) C(2) 1.4(3) . . .
C(1) C(8) C(9) C(10) 178.8(2) . . .
C(1) C(8) C(13) C(12) -179.5(2) . . .
C(9) C(8) C(13) C(12) -1.7(4) . . .
C(13) C(8) C(9) C(10) 1.2(4) . . .
C(8) C(9) C(10) C(11) 0.3(5) . . .
C(9) C(10) C(11) C(12) -1.3(5) . . .
C(10) C(11) C(12) C(13) 0.7(5) . . .
C(11) C(12) C(13) C(8) 0.8(5) . . .
C(1) C(14) C(15) C(16) 176.3(2) . . .
C(1) C(14) C(19) C(18) -175.9(2) . . .
C(15) C(14) C(19) C(18) 0.2(3) . . .
C(19) C(14) C(15) C(16) 0.3(4) . . .
C(14) C(15) C(16) C(17) -1.0(5) . . .
C(15) C(16) C(17) C(18) 1.1(5) . . .
C(16) C(17) C(18) C(19) -0.7(5) . . .
C(17) C(18) C(19) C(14) -0.0(4) . . .
S(1) C(20) C(21) C(22) 177.12(15) . . .
S(1) C(20) C(21) C(26) -9.4(2) . . .
S(1) C(20) C(25) C(24) -177.31(15) . . .
S(1) C(20) C(25) C(35) 8.4(2) . . .
C(21) C(20) C(25) C(24) 4.7(2) . . .
C(21) C(20) C(25) C(35) -169.63(17) . . .
C(25) C(20) C(21) C(22) -4.9(2) . . .
C(25) C(20) C(21) C(26) 168.57(17) . . .
C(20) C(21) C(22) C(23) 1.5(3) . . .
C(20) C(21) C(26) C(27) -81.6(2) . . .
C(20) C(21) C(26) C(31) 109.6(2) . . .
C(22) C(21) C(26) C(27) 92.0(2) . . .
C(22) C(21) C(26) C(31) -76.8(2) . . .
C(26) C(21) C(22) C(23) -172.4(2) . . .
C(21) C(22) C(23) C(24) 2.2(3) . . .
C(22) C(23) C(24) C(25) -2.5(3) . . .
C(23) C(24) C(25) C(20) -1.0(3) . . .
C(23) C(24) C(25) C(35) 173.5(2) . . .
C(20) C(25) C(35) C(36) -96.8(2) . . .
C(20) C(25) C(35) C(40) 85.2(2) . . .
C(24) C(25) C(35) C(36) 88.9(2) . . .
C(24) C(25) C(35) C(40) -89.1(2) . . .
C(21) C(26) C(27) C(28) -168.82(17) . . .
C(21) C(26) C(27) C(32) 6.5(2) . . .
C(21) C(26) C(31) C(30) 170.42(16) . . .
C(21) C(26) C(31) C(34) -6.0(2) . . .
C(27) C(26) C(31) C(30) 1.7(2) . . .
C(27) C(26) C(31) C(34) -174.69(17) . . .
C(31) C(26) C(27) C(28) 0.3(2) . . .
C(31) C(26) C(27) C(32) 175.62(17) . . .
C(26) C(27) C(28) C(29) -1.1(3) . . .
C(32) C(27) C(28) C(29) -176.58(19) . . .
C(27) C(28) C(29) C(30) -0.0(2) . . .
C(27) C(28) C(29) C(33) 178.5(2) . . .
C(28) C(29) C(30) C(31) 2.2(3) . . .
C(33) C(29) C(30) C(31) -176.4(2) . . .
C(29) C(30) C(31) C(26) -3.0(2) . . .
C(29) C(30) C(31) C(34) 173.40(19) . . .
C(25) C(35) C(36) C(37) -179.1(2) . . .
C(25) C(35) C(36) C(41) -0.2(3) . . .
C(25) C(35) C(40) C(39) 179.7(2) . . .
C(25) C(35) C(40) C(43) 0.1(2) . . .
C(36) C(35) C(40) C(39) 1.8(3) . . .
C(36) C(35) C(40) C(43) -177.8(2) . . .
C(40) C(35) C(36) C(37) -1.2(3) . . .
C(40) C(35) C(36) C(41) 177.7(2) . . .
C(35) C(36) C(37) C(38) -0.4(3) . . .
C(41) C(36) C(37) C(38) -179.3(2) . . .
C(36) C(37) C(38) C(39) 1.4(3) . . .
C(36) C(37) C(38) C(42) 180.0(2) . . .
C(37) C(38) C(39) C(40) -0.8(3) . . .
C(42) C(38) C(39) C(40) -179.4(2) . . .
C(38) C(39) C(40) C(35) -0.8(3) . . .
C(38) C(39) C(40) C(43) 178.8(2) . . .
C(45) C(44) C(55) C(50) -2.0(9) . . .
C(45) C(44) C(55) C(54) -6(2) . . .
C(45) C(44) C(55) C(56) -0.8(14) . . .
C(55) C(44) C(45) C(46) -167.6(12) . . .
C(55) C(44) C(45) C(50) 2.6(12) . . .
C(55) C(44) C(45) C(53) 7.7(15) . . .
C(55) C(44) C(45) C(54) 2.3(8) . . .
C(55) C(44) C(45) C(56) 179(2) . . .
C(55) C(44) C(45) C(57) 169.1(11) . . .
C(45) C(44) C(56) C(46) -38(4) . . .
C(45) C(44) C(56) C(55) 1(2) . . .
C(45) C(44) C(56) C(57) 37(7) . . .
C(56) C(44) C(45) C(46) 14(2) . . .
C(56) C(44) C(45) C(50) -176(2) . . .
C(56) C(44) C(45) C(53) -171(2) . . .
C(56) C(44) C(45) C(54) -176(2) . . .
C(56) C(44) C(45) C(55) -179(2) . . .
C(56) C(44) C(45) C(57) -10(2) . . .
C(55) C(44) C(56) C(45) -1(2) . . .
C(55) C(44) C(56) C(46) -39(6) . . .
C(55) C(44) C(56) C(57) 35(9) . . .
C(56) C(44) C(55) C(45) 0.8(14) . . .
C(56) C(44) C(55) C(50) -1(2) . . .
C(56) C(44) C(55) C(54) -5(3) . . .
C(44) C(45) C(46) C(47) -165.0(13) . . .
C(44) C(45) C(46) C(52) -172.8(11) . . .
C(44) C(45) C(46) C(56) -5.6(9) . . .
C(44) C(45) C(46) C(57) -62.7(19) . . .
C(44) C(45) C(50) C(49) 173.3(10) . . .
C(44) C(45) C(50) C(52) 174.7(11) . . .
C(44) C(45) C(50) C(53) 169.0(14) . . .
C(44) C(45) C(50) C(54) -0.7(14) . . .
C(44) C(45) C(50) C(55) -1.7(8) . . .
C(44) C(45) C(53) C(49) 175.7(17) . . .
C(44) C(45) C(53) C(50) -14.1(18) . . .
C(44) C(45) C(53) C(52) 172.8(14) . . .
C(44) C(45) C(53) C(54) -7.3(12) . . .
C(44) C(45) C(54) C(50) 179.4(12) . . .
C(44) C(45) C(54) C(53) 175.0(8) . . .
C(44) C(45) C(54) C(55) -1.9(7) . . .
C(44) C(45) C(55) C(50) 177.7(11) . . .
C(44) C(45) C(55) C(54) 177.0(11) . . .
C(44) C(45) C(55) C(56) 0.6(11) . . .
C(44) C(45) C(56) C(46) 168.3(18) . . .
C(44) C(45) C(56) C(55) -0.9(17) . . .
C(44) C(45) C(56) C(57) -170.8(19) . . .
C(44) C(45) C(57) C(46) 127.4(16) . . .
C(44) C(45) C(57) C(47) 173.8(8) . . .
C(44) C(45) C(57) C(52) -176.2(8) . . .
C(44) C(45) C(57) C(56) 4.0(7) . . .
C(46) C(45) C(50) C(49) -16.0(15) . . .
C(46) C(45) C(50) C(52) -14.6(9) . . .
C(46) C(45) C(50) C(53) -20.2(19) . . .
C(46) C(45) C(50) C(54) 170.1(11) . . .
C(46) C(45) C(50) C(55) 169.0(12) . . .
C(50) C(45) C(46) C(47) 24.5(18) . . .
C(50) C(45) C(46) C(52) 16.7(11) . . .
C(50) C(45) C(46) C(56) -176.1(16) . . .
C(50) C(45) C(46) C(57) 126.8(17) . . .
C(46) C(45) C(52) C(47) -9.5(13) . . .
C(46) C(45) C(52) C(48) 160(3) . . .
C(46) C(45) C(52) C(49) 165.0(10) . . .
C(46) C(45) C(52) C(50) 163.8(10) . . .
C(46) C(45) C(52) C(51) -8(3) . . .
C(46) C(45) C(52) C(53) 166.1(9) . . .
C(46) C(45) C(52) C(57) -26.0(9) . . .
C(52) C(45) C(46) C(47) 7.8(11) . . .
C(52) C(45) C(46) C(56) 167.2(11) . . .
C(52) C(45) C(46) C(57) 110.1(17) . . .
C(46) C(45) C(53) C(49) -8.4(18) . . .
C(46) C(45) C(53) C(50) 161.8(17) . . .
C(46) C(45) C(53) C(52) -11.3(8) . . .
C(46) C(45) C(53) C(54) 168.6(9) . . .
C(53) C(45) C(46) C(47) 18.2(15) . . .
C(53) C(45) C(46) C(52) 10.4(7) . . .
C(53) C(45) C(46) C(56) 177.6(12) . . .
C(53) C(45) C(46) C(57) 120.5(16) . . .
C(46) C(45) C(54) C(50) -15.7(18) . . .
C(46) C(45) C(54) C(53) -20.1(16) . . .
C(46) C(45) C(54) C(55) 162.9(18) . . .
C(54) C(45) C(46) C(47) 33(2) . . .
C(54) C(45) C(46) C(52) 25.1(17) . . .
C(54) C(45) C(46) C(56) -168(2) . . .
C(54) C(45) C(46) C(57) 135(2) . . .
C(46) C(45) C(55) C(44) 32(3) . . .
C(46) C(45) C(55) C(50) -151(3) . . .
C(46) C(45) C(55) C(54) -151(3) . . .
C(46) C(45) C(55) C(56) 32(2) . . .
C(55) C(45) C(46) C(47) 172(2) . . .
C(55) C(45) C(46) C(52) 164(2) . . .
C(55) C(45) C(46) C(56) -29(2) . . .
C(55) C(45) C(46) C(57) -86(3) . . .
C(46) C(45) C(56) C(44) -168.3(18) . . .
C(46) C(45) C(56) C(55) -169.3(9) . . .
C(46) C(45) C(56) C(57) 20.9(7) . . .
C(56) C(45) C(46) C(47) -159.4(14) . . .
C(56) C(45) C(46) C(52) -167.2(11) . . .
C(56) C(45) C(46) C(57) -57.1(17) . . .
C(46) C(45) C(57) C(47) 46.4(15) . . .
C(46) C(45) C(57) C(52) 56.4(15) . . .
C(46) C(45) C(57) C(56) -123.4(16) . . .
C(57) C(45) C(46) C(47) -102(2) . . .
C(57) C(45) C(46) C(52) -110.1(17) . . .
C(57) C(45) C(46) C(56) 57.1(17) . . .
C(50) C(45) C(52) C(46) -163.8(10) . . .
C(50) C(45) C(52) C(47) -173.3(12) . . .
C(50) C(45) C(52) C(48) -4(3) . . .
C(50) C(45) C(52) C(49) 1.2(8) . . .
C(50) C(45) C(52) C(51) -171(3) . . .
C(50) C(45) C(52) C(53) 2.3(5) . . .
C(50) C(45) C(52) C(57) 170.2(9) . . .
C(52) C(45) C(50) C(49) -1.4(9) . . .
C(52) C(45) C(50) C(53) -5.6(13) . . .
C(52) C(45) C(50) C(54) -175.3(11) . . .
C(52) C(45) C(50) C(55) -176.4(7) . . .
C(50) C(45) C(53) C(49) -170(2) . . .
C(50) C(45) C(53) C(52) -173.1(16) . . .
C(50) C(45) C(53) C(54) 6.8(14) . . .
C(53) C(45) C(50) C(49) 4.2(10) . . .
C(53) C(45) C(50) C(52) 5.6(13) . . .
C(53) C(45) C(50) C(54) -170(2) . . .
C(53) C(45) C(50) C(55) -170.8(15) . . .
C(50) C(45) C(54) C(53) -4.4(9) . . .
C(50) C(45) C(54) C(55) 178.7(12) . . .
C(54) C(45) C(50) C(49) 173.9(16) . . .
C(54) C(45) C(50) C(52) 175.3(11) . . .
C(54) C(45) C(50) C(53) 170(2) . . .
C(54) C(45) C(50) C(55) -1.1(9) . . .
C(50) C(45) C(55) C(44) -177.7(11) . . .
C(50) C(45) C(55) C(54) -0.7(6) . . .
C(50) C(45) C(55) C(56) -177.1(11) . . .
C(55) C(45) C(50) C(49) 175.0(9) . . .
C(55) C(45) C(50) C(52) 176.4(7) . . .
C(55) C(45) C(50) C(53) 170.8(15) . . .
C(55) C(45) C(50) C(54) 1.1(9) . . .
C(50) C(45) C(56) C(44) 6(3) . . .
C(50) C(45) C(56) C(46) 174(2) . . .
C(50) C(45) C(56) C(55) 4.9(19) . . .
C(50) C(45) C(56) C(57) -165(2) . . .
C(56) C(45) C(50) C(49) 170.5(17) . . .
C(56) C(45) C(50) C(52) 172(2) . . .
C(56) C(45) C(50) C(53) 166.3(19) . . .
C(56) C(45) C(50) C(54) -3(2) . . .
C(56) C(45) C(50) C(55) -4.5(17) . . .
C(50) C(45) C(57) C(46) -68.0(19) . . .
C(50) C(45) C(57) C(47) -21.7(15) . . .
C(50) C(45) C(57) C(52) -11.7(11) . . .
C(50) C(45) C(57) C(56) 168.5(15) . . .
C(57) C(45) C(50) C(49) 10.2(17) . . .
C(57) C(45) C(50) C(52) 11.6(11) . . .
C(57) C(45) C(50) C(53) 6(2) . . .
C(57) C(45) C(50) C(54) -163.7(12) . . .
C(57) C(45) C(50) C(55) -164.8(14) . . .
C(52) C(45) C(53) C(49) 2.9(16) . . .
C(52) C(45) C(53) C(50) 173.1(16) . . .
C(52) C(45) C(53) C(54) 179.9(5) . . .
C(53) C(45) C(52) C(46) -166.1(9) . . .
C(53) C(45) C(52) C(47) -175.6(13) . . .
C(53) C(45) C(52) C(48) -6(3) . . .
C(53) C(45) C(52) C(49) -1.1(6) . . .
C(53) C(45) C(52) C(50) -2.3(5) . . .
C(53) C(45) C(52) C(51) -174(3) . . .
C(53) C(45) C(52) C(57) 167.9(8) . . .
C(52) C(45) C(54) C(50) 4.3(10) . . .
C(52) C(45) C(54) C(53) -0.1(4) . . .
C(52) C(45) C(54) C(55) -177.0(8) . . .
C(54) C(45) C(52) C(46) -166.1(9) . . .
C(54) C(45) C(52) C(47) -175.5(11) . . .
C(54) C(45) C(52) C(48) -6(3) . . .
C(54) C(45) C(52) C(49) -1.0(8) . . .
C(54) C(45) C(52) C(50) -2.3(5) . . .
C(54) C(45) C(52) C(51) -174(3) . . .
C(54) C(45) C(52) C(53) 0.1(4) . . .
C(54) C(45) C(52) C(57) 168.0(9) . . .
C(52) C(45) C(55) C(44) -171.8(16) . . .
C(52) C(45) C(55) C(50) 5.9(12) . . .
C(52) C(45) C(55) C(54) 5.2(14) . . .
C(52) C(45) C(55) C(56) -171.2(18) . . .
C(55) C(45) C(52) C(46) -170.2(17) . . .
C(55) C(45) C(52) C(47) -179.6(11) . . .
C(55) C(45) C(52) C(48) -10(4) . . .
C(55) C(45) C(52) C(49) -5.1(17) . . .
C(55) C(45) C(52) C(50) -6.3(13) . . .
C(55) C(45) C(52) C(51) -178(2) . . .
C(55) C(45) C(52) C(53) -4.0(14) . . .
C(55) C(45) C(52) C(57) 163.9(17) . . .
C(52) C(45) C(56) C(44) 171.2(18) . . .
C(52) C(45) C(56) C(46) -20.5(15) . . .
C(52) C(45) C(56) C(55) 170.2(19) . . .
C(52) C(45) C(56) C(57) 0.4(13) . . .
C(56) C(45) C(52) C(46) 26(2) . . .
C(56) C(45) C(52) C(47) 16(2) . . .
C(56) C(45) C(52) C(48) -174(3) . . .
C(56) C(45) C(52) C(49) -169.4(18) . . .
C(56) C(45) C(52) C(50) -171(2) . . .
C(56) C(45) C(52) C(51) 18(4) . . .
C(56) C(45) C(52) C(53) -168(2) . . .
C(56) C(45) C(52) C(57) -0.4(14) . . .
C(52) C(45) C(57) C(46) -56.4(15) . . .
C(52) C(45) C(57) C(47) -10.0(7) . . .
C(52) C(45) C(57) C(56) -179.8(7) . . .
C(57) C(45) C(52) C(46) 26.0(9) . . .
C(57) C(45) C(52) C(47) 16.5(13) . . .
C(57) C(45) C(52) C(48) -174(3) . . .
C(57) C(45) C(52) C(49) -169.0(9) . . .
C(57) C(45) C(52) C(50) -170.2(9) . . .
C(57) C(45) C(52) C(51) 18(3) . . .
C(57) C(45) C(52) C(53) -167.9(8) . . .
C(53) C(45) C(54) C(50) 4.4(9) . . .
C(53) C(45) C(54) C(55) -177.0(7) . . .
C(54) C(45) C(53) C(49) -177.0(17) . . .
C(54) C(45) C(53) C(50) -6.8(14) . . .
C(54) C(45) C(53) C(52) -179.9(5) . . .
C(53) C(45) C(55) C(44) -174.8(10) . . .
C(53) C(45) C(55) C(50) 2.9(4) . . .
C(53) C(45) C(55) C(54) 2.2(5) . . .
C(53) C(45) C(55) C(56) -174.2(10) . . .
C(55) C(45) C(53) C(49) -179.4(13) . . .
C(55) C(45) C(53) C(50) -9.2(15) . . .
C(55) C(45) C(53) C(52) 177.7(8) . . .
C(55) C(45) C(53) C(54) -2.4(5) . . .
C(53) C(45) C(56) C(44) 19(4) . . .
C(53) C(45) C(56) C(46) -173(4) . . .
C(53) C(45) C(56) C(55) 18(3) . . .
C(53) C(45) C(56) C(57) -152(3) . . .
C(56) C(45) C(53) C(49) 164(3) . . .
C(56) C(45) C(53) C(50) -26(3) . . .
C(56) C(45) C(53) C(52) 161(3) . . .
C(56) C(45) C(53) C(54) -19(3) . . .
C(53) C(45) C(57) C(46) -66.0(16) . . .
C(53) C(45) C(57) C(47) -19.7(11) . . .
C(53) C(45) C(57) C(52) -9.7(6) . . .
C(53) C(45) C(57) C(56) 170.5(11) . . .
C(57) C(45) C(53) C(49) 14.7(19) . . .
C(57) C(45) C(53) C(50) -175.1(17) . . .
C(57) C(45) C(53) C(52) 11.8(8) . . .
C(57) C(45) C(53) C(54) -168.3(9) . . .
C(54) C(45) C(55) C(44) -177.0(11) . . .
C(54) C(45) C(55) C(50) 0.7(6) . . .
C(54) C(45) C(55) C(56) -176.4(9) . . .
C(55) C(45) C(54) C(50) -178.7(12) . . .
C(55) C(45) C(54) C(53) 177.0(7) . . .
C(54) C(45) C(56) C(44) 4(2) . . .
C(54) C(45) C(56) C(46) 172.3(13) . . .
C(54) C(45) C(56) C(55) 3.1(8) . . .
C(54) C(45) C(56) C(57) -166.8(11) . . .
C(56) C(45) C(54) C(50) 177.8(15) . . .
C(56) C(45) C(54) C(53) 173.4(11) . . .
C(56) C(45) C(54) C(55) -3.6(9) . . .
C(54) C(45) C(57) C(46) -88(2) . . .
C(54) C(45) C(57) C(47) -41(2) . . .
C(54) C(45) C(57) C(52) -31(2) . . .
C(54) C(45) C(57) C(56) 149(2) . . .
C(57) C(45) C(54) C(50) 33(2) . . .
C(57) C(45) C(54) C(53) 28(2) . . .
C(57) C(45) C(54) C(55) -149(2) . . .
C(55) C(45) C(56) C(44) 0.9(17) . . .
C(55) C(45) C(56) C(46) 169.3(9) . . .
C(55) C(45) C(56) C(57) -169.9(8) . . .
C(56) C(45) C(55) C(44) -0.6(11) . . .
C(56) C(45) C(55) C(50) 177.1(11) . . .
C(56) C(45) C(55) C(54) 176.4(9) . . .
C(55) C(45) C(57) C(46) 140.4(19) . . .
C(55) C(45) C(57) C(47) -173.3(13) . . .
C(55) C(45) C(57) C(52) -163.3(17) . . .
C(55) C(45) C(57) C(56) 16.9(14) . . .
C(57) C(45) C(55) C(44) -19.4(19) . . .
C(57) C(45) C(55) C(50) 158(2) . . .
C(57) C(45) C(55) C(54) 157.6(17) . . .
C(57) C(45) C(55) C(56) -18.8(15) . . .
C(56) C(45) C(57) C(46) 123.4(16) . . .
C(56) C(45) C(57) C(47) 169.8(9) . . .
C(56) C(45) C(57) C(52) 179.8(7) . . .
C(57) C(45) C(56) C(44) 170.8(19) . . .
C(57) C(45) C(56) C(46) -20.9(7) . . .
C(57) C(45) C(56) C(55) 169.9(8) . . .
C(45) C(46) C(47) C(48) -19.4(19) . . .
C(45) C(46) C(47) C(51) -24(3) . . .
C(45) C(46) C(47) C(52) -8.8(12) . . .
C(45) C(46) C(47) C(57) 57.8(15) . . .
C(45) C(46) C(52) C(47) 171.9(11) . . .
C(45) C(46) C(52) C(48) -173.2(15) . . .
C(45) C(46) C(52) C(49) -50(2) . . .
C(45) C(46) C(52) C(50) -13.6(9) . . .
C(45) C(46) C(52) C(51) 178.0(8) . . .
C(45) C(46) C(52) C(53) -18.8(12) . . .
C(45) C(46) C(52) C(57) 45.5(15) . . .
C(45) C(46) C(56) C(44) 45(5) . . .
C(45) C(46) C(56) C(55) 12.1(10) . . .
C(45) C(46) C(56) C(57) -88.8(18) . . .
C(45) C(46) C(57) C(47) -108.8(16) . . .
C(45) C(46) C(57) C(52) -60.3(12) . . .
C(45) C(46) C(57) C(56) 46.4(12) . . .
C(47) C(46) C(52) C(45) -171.9(11) . . .
C(47) C(46) C(52) C(48) 14.9(16) . . .
C(47) C(46) C(52) C(49) 138(2) . . .
C(47) C(46) C(52) C(50) 174.5(10) . . .
C(47) C(46) C(52) C(51) 6.2(10) . . .
C(47) C(46) C(52) C(53) 169.4(13) . . .
C(47) C(46) C(52) C(57) -126(2) . . .
C(52) C(46) C(47) C(48) -10.5(10) . . .
C(52) C(46) C(47) C(51) -15(2) . . .
C(52) C(46) C(47) C(57) 66.6(18) . . .
C(47) C(46) C(56) C(44) 83(6) . . .
C(47) C(46) C(56) C(45) 39(2) . . .
C(47) C(46) C(56) C(55) 51(2) . . .
C(47) C(46) C(56) C(57) -50(2) . . .
C(56) C(46) C(47) C(48) -43(3) . . .
C(56) C(46) C(47) C(51) -48(4) . . .
C(56) C(46) C(47) C(52) -33(2) . . .
C(56) C(46) C(47) C(57) 34.0(17) . . .
C(47) C(46) C(57) C(45) 108.8(16) . . .
C(47) C(46) C(57) C(52) 48.5(12) . . .
C(47) C(46) C(57) C(56) 155.2(11) . . .
C(57) C(46) C(47) C(48) -77(2) . . .
C(57) C(46) C(47) C(51) -82(3) . . .
C(57) C(46) C(47) C(52) -66.6(18) . . .
C(52) C(46) C(56) C(44) 57(5) . . .
C(52) C(46) C(56) C(45) 12.1(11) . . .
C(52) C(46) C(56) C(55) 24.1(13) . . .
C(52) C(46) C(56) C(57) -76.8(16) . . .
C(56) C(46) C(52) C(45) -7.1(6) . . .
C(56) C(46) C(52) C(47) 164.7(11) . . .
C(56) C(46) C(52) C(48) 179.6(10) . . .
C(56) C(46) C(52) C(49) -57(3) . . .
C(56) C(46) C(52) C(50) -20.8(10) . . .
C(56) C(46) C(52) C(51) 170.9(7) . . .
C(56) C(46) C(52) C(53) -25.9(14) . . .
C(56) C(46) C(52) C(57) 38.4(14) . . .
C(52) C(46) C(57) C(45) 60.3(12) . . .
C(52) C(46) C(57) C(47) -48.5(12) . . .
C(52) C(46) C(57) C(56) 106.7(13) . . .
C(57) C(46) C(52) C(45) -45.5(15) . . .
C(57) C(46) C(52) C(47) 126(2) . . .
C(57) C(46) C(52) C(48) 141.2(18) . . .
C(57) C(46) C(52) C(49) -96(3) . . .
C(57) C(46) C(52) C(50) -59.2(19) . . .
C(57) C(46) C(52) C(51) 132.5(17) . . .
C(57) C(46) C(52) C(53) -64(2) . . .
C(56) C(46) C(57) C(45) -46.4(12) . . .
C(56) C(46) C(57) C(47) -155.2(11) . . .
C(56) C(46) C(57) C(52) -106.7(13) . . .
C(57) C(46) C(56) C(44) 134(5) . . .
C(57) C(46) C(56) C(45) 88.8(18) . . .
C(57) C(46) C(56) C(55) 100.9(19) . . .
C(46) C(47) C(48) C(49) 7(2) . . .
C(46) C(47) C(48) C(51) -174(2) . . .
C(46) C(47) C(48) C(52) 10.5(10) . . .
C(46) C(47) C(51) C(48) 9(3) . . .
C(46) C(47) C(51) C(52) 12.7(18) . . .
C(46) C(47) C(52) C(45) 8.7(12) . . .
C(46) C(47) C(52) C(48) -168.5(12) . . .
C(46) C(47) C(52) C(49) -164.9(12) . . .
C(46) C(47) C(52) C(51) -170.5(15) . . .
C(46) C(47) C(52) C(53) -161(2) . . .
C(46) C(47) C(52) C(57) 20.1(8) . . .
C(46) C(47) C(57) C(45) -88(2) . . .
C(46) C(47) C(57) C(52) -102(2) . . .
C(46) C(47) C(57) C(56) -68(2) . . .
C(48) C(47) C(51) C(52) 4(2) . . .
C(51) C(47) C(48) C(49) -179.5(19) . . .
C(51) C(47) C(48) C(52) -176(2) . . .
C(48) C(47) C(52) C(45) 177.2(12) . . .
C(48) C(47) C(52) C(46) 168.5(12) . . .
C(48) C(47) C(52) C(49) 3.6(12) . . .
C(48) C(47) C(52) C(51) -2.0(11) . . .
C(48) C(47) C(52) C(53) 8(2) . . .
C(48) C(47) C(52) C(57) -171.4(10) . . .
C(52) C(47) C(48) C(49) -3.8(13) . . .
C(52) C(47) C(48) C(51) 176(2) . . .
C(48) C(47) C(57) C(45) 21.3(15) . . .
C(48) C(47) C(57) C(46) 109(2) . . .
C(48) C(47) C(57) C(52) 7.6(9) . . .
C(48) C(47) C(57) C(56) 41(2) . . .
C(57) C(47) C(48) C(49) -10.9(18) . . .
C(57) C(47) C(48) C(51) 169(2) . . .
C(57) C(47) C(48) C(52) -7.1(8) . . .
C(51) C(47) C(52) C(45) 179.2(11) . . .
C(51) C(47) C(52) C(46) 170.5(15) . . .
C(51) C(47) C(52) C(48) 2.0(11) . . .
C(51) C(47) C(52) C(49) 5.6(17) . . .
C(51) C(47) C(52) C(53) 10(3) . . .
C(51) C(47) C(52) C(57) -169.4(12) . . .
C(52) C(47) C(51) C(48) -4(2) . . .
C(51) C(47) C(57) C(45) 29(2) . . .
C(51) C(47) C(57) C(46) 117(3) . . .
C(51) C(47) C(57) C(52) 15.3(19) . . .
C(51) C(47) C(57) C(56) 49(3) . . .
C(57) C(47) C(51) C(48) -16(3) . . .
C(57) C(47) C(51) C(52) -12.0(15) . . .
C(52) C(47) C(57) C(45) 13.7(10) . . .
C(52) C(47) C(57) C(46) 102(2) . . .
C(52) C(47) C(57) C(56) 34(2) . . .
C(57) C(47) C(52) C(45) -11.4(9) . . .
C(57) C(47) C(52) C(46) -20.1(8) . . .
C(57) C(47) C(52) C(48) 171.4(10) . . .
C(57) C(47) C(52) C(49) 175.0(11) . . .
C(57) C(47) C(52) C(51) 169.4(12) . . .
C(57) C(47) C(52) C(53) 179.2(19) . . .
C(47) C(48) C(49) C(50) 0.6(17) . . .
C(47) C(48) C(49) C(52) 3.4(11) . . .
C(47) C(48) C(49) C(53) 4(2) . . .
C(47) C(48) C(51) C(52) -3.6(19) . . .
C(47) C(48) C(52) C(45) -171(3) . . .
C(47) C(48) C(52) C(46) -15.0(16) . . .
C(47) C(48) C(52) C(49) -176.5(12) . . .
C(47) C(48) C(52) C(50) -174.2(10) . . .
C(47) C(48) C(52) C(51) 2.7(14) . . .
C(47) C(48) C(52) C(53) -176.9(10) . . .
C(47) C(48) C(52) C(57) 17.5(18) . . .
C(49) C(48) C(51) C(47) 1(4) . . .
C(49) C(48) C(51) C(52) -2(5) . . .
C(51) C(48) C(49) C(50) -0(5) . . .
C(51) C(48) C(49) C(52) 2(5) . . .
C(51) C(48) C(49) C(53) 3(6) . . .
C(49) C(48) C(52) C(45) 6(3) . . .
C(49) C(48) C(52) C(46) 161.5(14) . . .
C(49) C(48) C(52) C(47) 176.5(12) . . .
C(49) C(48) C(52) C(50) 2.4(9) . . .
C(49) C(48) C(52) C(51) 179.2(18) . . .
C(49) C(48) C(52) C(53) -0.3(6) . . .
C(49) C(48) C(52) C(57) -166.0(16) . . .
C(52) C(48) C(49) C(50) -2.8(11) . . .
C(52) C(48) C(49) C(53) 0.7(13) . . .
C(51) C(48) C(52) C(45) -174(3) . . .
C(51) C(48) C(52) C(46) -18(2) . . .
C(51) C(48) C(52) C(47) -2.7(14) . . .
C(51) C(48) C(52) C(49) -179.2(18) . . .
C(51) C(48) C(52) C(50) -176.8(13) . . .
C(51) C(48) C(52) C(53) -179.5(13) . . .
C(51) C(48) C(52) C(57) 15(2) . . .
C(52) C(48) C(51) C(47) 3.6(19) . . .
C(48) C(49) C(50) C(45) 4.0(16) . . .
C(48) C(49) C(50) C(52) 2.6(10) . . .
C(48) C(49) C(50) C(53) 113(12) . . .
C(48) C(49) C(50) C(54) 175.1(16) . . .
C(48) C(49) C(52) C(45) -178.5(10) . . .
C(48) C(49) C(52) C(46) -135(2) . . .
C(48) C(49) C(52) C(47) -3.9(13) . . .
C(48) C(49) C(52) C(50) -177.4(11) . . .
C(48) C(49) C(52) C(51) -0.4(8) . . .
C(48) C(49) C(52) C(53) 179.4(12) . . .
C(48) C(49) C(52) C(57) 165.9(18) . . .
C(48) C(49) C(53) C(45) -3(2) . . .
C(48) C(49) C(53) C(52) -0.6(12) . . .
C(48) C(49) C(53) C(54) -176(2) . . .
C(50) C(49) C(52) C(45) -1.2(7) . . .
C(50) C(49) C(52) C(46) 43(2) . . .
C(50) C(49) C(52) C(47) 173.5(12) . . .
C(50) C(49) C(52) C(48) 177.4(11) . . .
C(50) C(49) C(52) C(51) 177.0(7) . . .
C(50) C(49) C(52) C(53) -3.3(8) . . .
C(50) C(49) C(52) C(57) -16.8(18) . . .
C(52) C(49) C(50) C(45) 1.4(9) . . .
C(52) C(49) C(50) C(53) 111(12) . . .
C(52) C(49) C(50) C(54) 172.6(18) . . .
C(50) C(49) C(53) C(45) 66(12) . . .
C(50) C(49) C(53) C(52) 68(12) . . .
C(50) C(49) C(53) C(54) -107(14) . . .
C(53) C(49) C(50) C(45) -109(12) . . .
C(53) C(49) C(50) C(52) -111(12) . . .
C(53) C(49) C(50) C(54) 62(12) . . .
C(52) C(49) C(53) C(45) -2.4(13) . . .
C(52) C(49) C(53) C(54) -175(2) . . .
C(53) C(49) C(52) C(45) 2.1(11) . . .
C(53) C(49) C(52) C(46) 46(3) . . .
C(53) C(49) C(52) C(47) 176.7(13) . . .
C(53) C(49) C(52) C(48) -179.4(12) . . .
C(53) C(49) C(52) C(50) 3.3(8) . . .
C(53) C(49) C(52) C(51) -179.8(8) . . .
C(53) C(49) C(52) C(57) -14(2) . . .
C(45) C(50) C(52) C(46) 14.7(9) . . .
C(45) C(50) C(52) C(48) 179.0(10) . . .
C(45) C(50) C(52) C(49) -178.6(9) . . .
C(45) C(50) C(52) C(51) 176.5(12) . . .
C(45) C(50) C(52) C(53) -174.4(14) . . .
C(45) C(50) C(52) C(57) -6.8(6) . . .
C(45) C(50) C(53) C(52) 5.7(14) . . .
C(45) C(50) C(53) C(54) -165(3) . . .
C(45) C(50) C(54) C(53) 167(2) . . .
C(45) C(50) C(54) C(55) -1.1(10) . . .
C(45) C(50) C(55) C(44) 2.6(12) . . .
C(45) C(50) C(55) C(54) 178.6(12) . . .
C(45) C(50) C(55) C(56) 2.0(7) . . .
C(49) C(50) C(52) C(45) 178.6(9) . . .
C(49) C(50) C(52) C(46) -166.7(10) . . .
C(49) C(50) C(52) C(48) -2.4(9) . . .
C(49) C(50) C(52) C(51) -4.9(12) . . .
C(49) C(50) C(52) C(53) 4.2(10) . . .
C(49) C(50) C(52) C(57) 171.8(8) . . .
C(49) C(50) C(53) C(45) -73(13) . . .
C(49) C(50) C(53) C(52) -67(12) . . .
C(49) C(50) C(53) C(54) 122(11) . . .
C(49) C(50) C(54) C(45) -172(2) . . .
C(49) C(50) C(54) C(53) -4.9(13) . . .
C(49) C(50) C(54) C(55) -173.2(14) . . .
C(52) C(50) C(53) C(45) -5.7(14) . . .
C(52) C(50) C(53) C(54) -171(2) . . .
C(53) C(50) C(52) C(45) 174.4(14) . . .
C(53) C(50) C(52) C(46) -170.9(13) . . .
C(53) C(50) C(52) C(48) -6.6(14) . . .
C(53) C(50) C(52) C(49) -4.2(10) . . .
C(53) C(50) C(52) C(51) -9.1(17) . . .
C(53) C(50) C(52) C(57) 167.6(12) . . .
C(52) C(50) C(54) C(45) -14(3) . . .
C(52) C(50) C(54) C(53) 153(5) . . .
C(52) C(50) C(54) C(55) -15(4) . . .
C(54) C(50) C(52) C(45) 16(3) . . .
C(54) C(50) C(52) C(46) 31(4) . . .
C(54) C(50) C(52) C(48) -165(3) . . .
C(54) C(50) C(52) C(49) -163(4) . . .
C(54) C(50) C(52) C(51) -168(3) . . .
C(54) C(50) C(52) C(53) -159(4) . . .
C(54) C(50) C(52) C(57) 9(3) . . .
C(52) C(50) C(55) C(44) -0.8(14) . . .
C(52) C(50) C(55) C(45) -3.5(7) . . .
C(52) C(50) C(55) C(54) 175.2(13) . . .
C(52) C(50) C(55) C(56) -1.5(8) . . .
C(55) C(50) C(52) C(45) 3.1(6) . . .
C(55) C(50) C(52) C(46) 17.9(11) . . .
C(55) C(50) C(52) C(48) -177.9(8) . . .
C(55) C(50) C(52) C(49) -175.5(9) . . .
C(55) C(50) C(52) C(51) 179.7(8) . . .
C(55) C(50) C(52) C(53) -171.3(15) . . .
C(55) C(50) C(52) C(57) -3.6(8) . . .
C(53) C(50) C(54) C(45) -167(2) . . .
C(53) C(50) C(54) C(55) -168(2) . . .
C(54) C(50) C(53) C(45) 165(3) . . .
C(54) C(50) C(53) C(52) 171(2) . . .
C(53) C(50) C(55) C(44) -48(5) . . .
C(53) C(50) C(55) C(45) -50(5) . . .
C(53) C(50) C(55) C(54) 128(6) . . .
C(53) C(50) C(55) C(56) -48(5) . . .
C(55) C(50) C(53) C(45) 45(5) . . .
C(55) C(50) C(53) C(52) 51(5) . . .
C(55) C(50) C(53) C(54) -120(6) . . .
C(54) C(50) C(55) C(44) -176.0(14) . . .
C(54) C(50) C(55) C(45) -178.6(12) . . .
C(54) C(50) C(55) C(56) -176.7(11) . . .
C(55) C(50) C(54) C(45) 1.1(10) . . .
C(55) C(50) C(54) C(53) 168(2) . . .
C(47) C(51) C(52) C(45) -2(3) . . .
C(47) C(51) C(52) C(46) -9.2(14) . . .
C(47) C(51) C(52) C(48) -176(2) . . .
C(47) C(51) C(52) C(49) -175.4(14) . . .
C(47) C(51) C(52) C(50) -171.4(16) . . .
C(47) C(51) C(52) C(53) -175.5(14) . . .
C(47) C(51) C(52) C(57) 12.5(14) . . .
C(48) C(51) C(52) C(45) 174(3) . . .
C(48) C(51) C(52) C(46) 166.9(17) . . .
C(48) C(51) C(52) C(47) 176(2) . . .
C(48) C(51) C(52) C(49) 0.7(15) . . .
C(48) C(51) C(52) C(50) 5(2) . . .
C(48) C(51) C(52) C(53) 0.6(15) . . .
C(48) C(51) C(52) C(57) -171.4(16) . . .
C(45) C(52) C(53) C(49) -178.0(11) . . .
C(45) C(52) C(53) C(50) -4.6(11) . . .
C(45) C(52) C(53) C(54) -0.1(6) . . .
C(45) C(52) C(57) C(46) 118(2) . . .
C(45) C(52) C(57) C(47) 166.8(10) . . .
C(45) C(52) C(57) C(56) 0.2(5) . . .
C(46) C(52) C(53) C(45) 16.5(11) . . .
C(46) C(52) C(53) C(49) -161.5(14) . . .
C(46) C(52) C(53) C(50) 11.9(17) . . .
C(46) C(52) C(53) C(54) 16.3(15) . . .
C(46) C(52) C(57) C(45) -118(2) . . .
C(46) C(52) C(57) C(47) 48.9(19) . . .
C(46) C(52) C(57) C(56) -118(2) . . .
C(47) C(52) C(53) C(45) 171(2) . . .
C(47) C(52) C(53) C(49) -7(2) . . .
C(47) C(52) C(53) C(50) 167(2) . . .
C(47) C(52) C(53) C(54) 171(2) . . .
C(47) C(52) C(57) C(45) -166.8(10) . . .
C(47) C(52) C(57) C(46) -48.9(19) . . .
C(47) C(52) C(57) C(56) -166.7(10) . . .
C(48) C(52) C(53) C(45) 178.5(9) . . .
C(48) C(52) C(53) C(49) 0.5(10) . . .
C(48) C(52) C(53) C(50) 173.9(13) . . .
C(48) C(52) C(53) C(54) 178.4(8) . . .
C(48) C(52) C(57) C(45) 177.0(17) . . .
C(48) C(52) C(57) C(46) -65(2) . . .
C(48) C(52) C(57) C(47) -16.2(16) . . .
C(48) C(52) C(57) C(56) 177.2(15) . . .
C(49) C(52) C(53) C(45) 178.0(11) . . .
C(49) C(52) C(53) C(50) 173.4(16) . . .
C(49) C(52) C(53) C(54) 177.8(13) . . .
C(49) C(52) C(57) C(45) 21.7(19) . . .
C(49) C(52) C(57) C(46) 140(2) . . .
C(49) C(52) C(57) C(47) -172(2) . . .
C(49) C(52) C(57) C(56) 22(2) . . .
C(50) C(52) C(53) C(45) 4.6(11) . . .
C(50) C(52) C(53) C(49) -173.4(16) . . .
C(50) C(52) C(53) C(54) 4.5(9) . . .
C(50) C(52) C(57) C(45) 7.8(7) . . .
C(50) C(52) C(57) C(46) 125.7(18) . . .
C(50) C(52) C(57) C(47) 174.6(10) . . .
C(50) C(52) C(57) C(56) 8.0(9) . . .
C(51) C(52) C(53) C(45) 178.2(9) . . .
C(51) C(52) C(53) C(49) 0.2(9) . . .
C(51) C(52) C(53) C(50) 173.6(12) . . .
C(51) C(52) C(53) C(54) 178.1(7) . . .
C(51) C(52) C(57) C(45) -174.6(9) . . .
C(51) C(52) C(57) C(46) -56.7(19) . . .
C(51) C(52) C(57) C(47) -7.8(9) . . .
C(51) C(52) C(57) C(56) -174.5(8) . . .
C(53) C(52) C(57) C(45) 13.6(9) . . .
C(53) C(52) C(57) C(46) 131.5(18) . . .
C(53) C(52) C(57) C(47) -179.6(9) . . .
C(53) C(52) C(57) C(56) 13.7(12) . . .
C(57) C(52) C(53) C(45) -9.6(7) . . .
C(57) C(52) C(53) C(49) 172.4(11) . . .
C(57) C(52) C(53) C(50) -14.2(14) . . .
C(57) C(52) C(53) C(54) -9.7(11) . . .
C(45) C(53) C(54) C(50) -10(2) . . .
C(45) C(53) C(54) C(55) 2.8(6) . . .
C(49) C(53) C(54) C(45) 175(3) . . .
C(49) C(53) C(54) C(50) 164(4) . . .
C(49) C(53) C(54) C(55) 177(2) . . .
C(50) C(53) C(54) C(45) 10(2) . . .
C(50) C(53) C(54) C(55) 13(2) . . .
C(52) C(53) C(54) C(45) 0.1(5) . . .
C(52) C(53) C(54) C(50) -10(2) . . .
C(52) C(53) C(54) C(55) 3.0(10) . . .
C(45) C(54) C(55) C(44) 6(2) . . .
C(45) C(54) C(55) C(50) -1.0(9) . . .
C(45) C(54) C(55) C(56) 2.7(7) . . .
C(50) C(54) C(55) C(44) 7(2) . . .
C(50) C(54) C(55) C(45) 1.0(9) . . .
C(50) C(54) C(55) C(56) 3.7(12) . . .
C(53) C(54) C(55) C(44) 2(2) . . .
C(53) C(54) C(55) C(45) -3.3(7) . . .
C(53) C(54) C(55) C(50) -4.3(7) . . .
C(53) C(54) C(55) C(56) -0.5(11) . . .
C(44) C(55) C(56) C(45) 179(2) . . .
C(44) C(55) C(56) C(46) 170(2) . . .
C(44) C(55) C(56) C(57) -172(2) . . .
C(45) C(55) C(56) C(44) -179(2) . . .
C(45) C(55) C(56) C(46) -9.3(8) . . .
C(45) C(55) C(56) C(57) 9.2(8) . . .
C(50) C(55) C(56) C(44) 178.9(18) . . .
C(50) C(55) C(56) C(45) -2.2(8) . . .
C(50) C(55) C(56) C(46) -11.5(9) . . .
C(50) C(55) C(56) C(57) 7.0(10) . . .
C(54) C(55) C(56) C(44) 177.2(18) . . .
C(54) C(55) C(56) C(45) -3.9(10) . . .
C(54) C(55) C(56) C(46) -13.3(12) . . .
C(54) C(55) C(56) C(57) 5.3(13) . . .
C(44) C(56) C(57) C(45) -42(8) . . .
C(44) C(56) C(57) C(46) -119(9) . . .
C(44) C(56) C(57) C(47) -68(9) . . .
C(44) C(56) C(57) C(52) -42(9) . . .
C(45) C(56) C(57) C(46) -77.4(19) . . .
C(45) C(56) C(57) C(47) -26(2) . . .
C(45) C(56) C(57) C(52) -0.2(7) . . .
C(46) C(56) C(57) C(45) 77.4(19) . . .
C(46) C(56) C(57) C(47) 52(2) . . .
C(46) C(56) C(57) C(52) 77.2(18) . . .
C(55) C(56) C(57) C(45) -11.5(10) . . .
C(55) C(56) C(57) C(46) -89.0(18) . . .
C(55) C(56) C(57) C(47) -37(2) . . .
C(55) C(56) C(57) C(52) -11.8(13) . . .
C(59) C(58) C(67) C(64) -15.9(17) . . .
C(59) C(58) C(67) C(66) -10.2(9) . . .
C(59) C(58) C(67) C(68) 128.4(19) . . .
C(67) C(58) C(59) C(60) -176.1(16) . . .
C(67) C(58) C(59) C(64) 9.3(10) . . .
C(67) C(58) C(59) C(66) 33(2) . . .
C(67) C(58) C(59) C(68) -42.6(16) . . .
C(67) C(58) C(59) C(70) -167.8(11) . . .
C(67) C(58) C(59) C(71) -179.4(13) . . .
C(59) C(58) C(68) C(67) -34.6(11) . . .
C(59) C(58) C(68) C(69) 93.9(14) . . .
C(68) C(58) C(59) C(60) -133.5(17) . . .
C(68) C(58) C(59) C(64) 51.9(19) . . .
C(68) C(58) C(59) C(66) 75(3) . . .
C(68) C(58) C(59) C(67) 42.6(16) . . .
C(68) C(58) C(59) C(70) -125.2(16) . . .
C(68) C(58) C(59) C(71) -136.8(16) . . .
C(59) C(58) C(69) C(68) -92.4(15) . . .
C(59) C(58) C(69) C(70) 37.0(11) . . .
C(69) C(58) C(59) C(60) -41(2) . . .
C(69) C(58) C(59) C(64) 144.3(13) . . .
C(69) C(58) C(59) C(66) 168(2) . . .
C(69) C(58) C(59) C(67) 135.0(16) . . .
C(69) C(58) C(59) C(68) 92(2) . . .
C(69) C(58) C(59) C(70) -32.8(12) . . .
C(69) C(58) C(59) C(71) -44.4(18) . . .
C(67) C(58) C(68) C(59) 34.6(11) . . .
C(67) C(58) C(68) C(69) 128.5(14) . . .
C(68) C(58) C(67) C(59) -128.4(19) . . .
C(68) C(58) C(67) C(64) -144(2) . . .
C(68) C(58) C(67) C(66) -138.6(19) . . .
C(67) C(58) C(69) C(68) -54.4(17) . . .
C(67) C(58) C(69) C(70) 75(2) . . .
C(69) C(58) C(67) C(59) -58(2) . . .
C(69) C(58) C(67) C(64) -74(2) . . .
C(69) C(58) C(67) C(66) -68(2) . . .
C(69) C(58) C(67) C(68) 70(2) . . .
C(68) C(58) C(69) C(70) 129.4(15) . . .
C(69) C(58) C(68) C(59) -93.9(14) . . .
C(69) C(58) C(68) C(67) -128.5(14) . . .
C(58) C(59) C(60) C(61) -176.3(16) . . .
C(58) C(59) C(60) C(66) -165.7(19) . . .
C(58) C(59) C(60) C(70) 9.3(14) . . .
C(58) C(59) C(60) C(71) -13(3) . . .
C(58) C(59) C(64) C(63) 171.3(10) . . .
C(58) C(59) C(64) C(66) 160.2(19) . . .
C(58) C(59) C(64) C(67) -12.6(14) . . .
C(58) C(59) C(66) C(60) 159(2) . . .
C(58) C(59) C(66) C(63) -85(7) . . .
C(58) C(59) C(66) C(64) -37(3) . . .
C(58) C(59) C(66) C(67) -32(2) . . .
C(58) C(59) C(66) C(71) 153(3) . . .
C(58) C(59) C(67) C(64) 168.6(12) . . .
C(58) C(59) C(67) C(66) 164.4(13) . . .
C(58) C(59) C(67) C(68) -23.9(10) . . .
C(58) C(59) C(68) C(67) 126.7(19) . . .
C(58) C(59) C(68) C(69) -51.9(15) . . .
C(58) C(59) C(70) C(60) -173.0(11) . . .
C(58) C(59) C(70) C(69) 23.5(9) . . .
C(58) C(59) C(70) C(71) -166.5(11) . . .
C(58) C(59) C(71) C(60) 169(2) . . .
C(58) C(59) C(71) C(61) 179.1(10) . . .
C(58) C(59) C(71) C(66) -164.7(17) . . .
C(58) C(59) C(71) C(70) 15.1(13) . . .
C(60) C(59) C(64) C(63) -4.6(11) . . .
C(60) C(59) C(64) C(66) -15.6(16) . . .
C(60) C(59) C(64) C(67) 171.6(13) . . .
C(64) C(59) C(60) C(61) -1(2) . . .
C(64) C(59) C(60) C(66) 9.4(10) . . .
C(64) C(59) C(60) C(70) -175.7(9) . . .
C(64) C(59) C(60) C(71) 162(2) . . .
C(60) C(59) C(66) C(63) 117(7) . . .
C(60) C(59) C(66) C(64) 164.5(16) . . .
C(60) C(59) C(66) C(67) 169.7(10) . . .
C(60) C(59) C(66) C(71) -5.8(7) . . .
C(66) C(59) C(60) C(61) -11(2) . . .
C(66) C(59) C(60) C(70) 174.9(12) . . .
C(66) C(59) C(60) C(71) 153(3) . . .
C(60) C(59) C(67) C(58) 174(2) . . .
C(60) C(59) C(67) C(64) -18(2) . . .
C(60) C(59) C(67) C(66) -22(2) . . .
C(60) C(59) C(67) C(68) 150(2) . . .
C(67) C(59) C(60) C(61) 12(3) . . .
C(67) C(59) C(60) C(66) 22(2) . . .
C(67) C(59) C(60) C(70) -163(2) . . .
C(67) C(59) C(60) C(71) 175(3) . . .
C(60) C(59) C(68) C(58) 79(2) . . .
C(60) C(59) C(68) C(67) -154.5(17) . . .
C(60) C(59) C(68) C(69) 26.9(18) . . .
C(68) C(59) C(60) C(61) 142.7(17) . . .
C(68) C(59) C(60) C(66) 153(2) . . .
C(68) C(59) C(60) C(70) -31.7(16) . . .
C(68) C(59) C(60) C(71) -54(3) . . .
C(60) C(59) C(70) C(69) -163.5(10) . . .
C(60) C(59) C(70) C(71) 6.5(7) . . .
C(70) C(59) C(60) C(61) 174(2) . . .
C(70) C(59) C(60) C(66) -174.9(12) . . .
C(70) C(59) C(60) C(71) -22(2) . . .
C(60) C(59) C(71) C(61) 10(2) . . .
C(60) C(59) C(71) C(66) 26(3) . . .
C(60) C(59) C(71) C(70) -154(3) . . .
C(71) C(59) C(60) C(61) -163(4) . . .
C(71) C(59) C(60) C(66) -153(3) . . .
C(71) C(59) C(60) C(70) 22(2) . . .
C(64) C(59) C(66) C(60) -164.5(16) . . .
C(64) C(59) C(66) C(63) -48(6) . . .
C(64) C(59) C(66) C(67) 5.2(14) . . .
C(64) C(59) C(66) C(71) -170.3(14) . . .
C(66) C(59) C(64) C(63) 11.1(16) . . .
C(66) C(59) C(64) C(67) -173(2) . . .
C(64) C(59) C(67) C(58) -168.6(12) . . .
C(64) C(59) C(67) C(66) -4.2(11) . . .
C(64) C(59) C(67) C(68) 167.5(13) . . .
C(67) C(59) C(64) C(63) -176.1(13) . . .
C(67) C(59) C(64) C(66) 173(2) . . .
C(64) C(59) C(68) C(58) -135.7(16) . . .
C(64) C(59) C(68) C(67) -9.0(9) . . .
C(64) C(59) C(68) C(69) 172.4(9) . . .
C(68) C(59) C(64) C(63) -165.9(8) . . .
C(68) C(59) C(64) C(66) -176.9(17) . . .
C(68) C(59) C(64) C(67) 10.3(11) . . .
C(64) C(59) C(70) C(60) 18(4) . . .
C(64) C(59) C(70) C(69) -145(4) . . .
C(64) C(59) C(70) C(71) 25(4) . . .
C(70) C(59) C(64) C(63) -21(4) . . .
C(70) C(59) C(64) C(66) -32(4) . . .
C(70) C(59) C(64) C(67) 155(4) . . .
C(64) C(59) C(71) C(60) -20(3) . . .
C(64) C(59) C(71) C(61) -9.7(15) . . .
C(64) C(59) C(71) C(66) 6.4(9) . . .
C(64) C(59) C(71) C(70) -173.7(10) . . .
C(71) C(59) C(64) C(63) -0.1(12) . . .
C(71) C(59) C(64) C(66) -11.1(16) . . .
C(71) C(59) C(64) C(67) 176.1(14) . . .
C(66) C(59) C(67) C(58) -164.4(13) . . .
C(66) C(59) C(67) C(64) 4.2(11) . . .
C(66) C(59) C(67) C(68) 171.7(13) . . .
C(67) C(59) C(66) C(60) -169.7(10) . . .
C(67) C(59) C(66) C(63) -53(7) . . .
C(67) C(59) C(66) C(64) -5.2(14) . . .
C(67) C(59) C(66) C(71) -175.5(11) . . .
C(66) C(59) C(68) C(58) -138(2) . . .
C(66) C(59) C(68) C(67) -11.5(18) . . .
C(66) C(59) C(68) C(69) 169.9(17) . . .
C(68) C(59) C(66) C(60) -160.3(16) . . .
C(68) C(59) C(66) C(63) -43(7) . . .
C(68) C(59) C(66) C(64) 4(2) . . .
C(68) C(59) C(66) C(67) 9.4(15) . . .
C(68) C(59) C(66) C(71) -166.1(17) . . .
C(66) C(59) C(70) C(60) -6.7(16) . . .
C(66) C(59) C(70) C(69) -170.1(17) . . .
C(66) C(59) C(70) C(71) -0.2(12) . . .
C(70) C(59) C(66) C(60) 6.0(15) . . .
C(70) C(59) C(66) C(63) 123(6) . . .
C(70) C(59) C(66) C(64) 170.5(12) . . .
C(70) C(59) C(66) C(67) 175.7(17) . . .
C(70) C(59) C(66) C(71) 0.2(9) . . .
C(66) C(59) C(71) C(60) -26(3) . . .
C(66) C(59) C(71) C(61) -16.1(14) . . .
C(66) C(59) C(71) C(70) 179.9(8) . . .
C(71) C(59) C(66) C(60) 5.8(7) . . .
C(71) C(59) C(66) C(63) 123(7) . . .
C(71) C(59) C(66) C(64) 170.3(14) . . .
C(71) C(59) C(66) C(67) 175.5(11) . . .
C(67) C(59) C(68) C(58) -126.7(19) . . .
C(67) C(59) C(68) C(69) -178.6(13) . . .
C(68) C(59) C(67) C(58) 23.9(10) . . .
C(68) C(59) C(67) C(64) -167.5(13) . . .
C(68) C(59) C(67) C(66) -171.7(13) . . .
C(67) C(59) C(70) C(60) 165.7(19) . . .
C(67) C(59) C(70) C(69) 2.2(19) . . .
C(67) C(59) C(70) C(71) 172(2) . . .
C(70) C(59) C(67) C(58) 21.3(17) . . .
C(70) C(59) C(67) C(64) -170.1(16) . . .
C(70) C(59) C(67) C(66) -174(2) . . .
C(70) C(59) C(67) C(68) -3(2) . . .
C(67) C(59) C(71) C(60) -9(6) . . .
C(67) C(59) C(71) C(61) 1(3) . . .
C(67) C(59) C(71) C(66) 17(4) . . .
C(67) C(59) C(71) C(70) -163(4) . . .
C(71) C(59) C(67) C(58) 178(4) . . .
C(71) C(59) C(67) C(64) -13(4) . . .
C(71) C(59) C(67) C(66) -18(4) . . .
C(71) C(59) C(67) C(68) 154(4) . . .
C(68) C(59) C(70) C(60) 163.5(9) . . .
C(68) C(59) C(70) C(69) 0.1(6) . . .
C(68) C(59) C(70) C(71) 170.0(10) . . .
C(70) C(59) C(68) C(58) 51.8(16) . . .
C(70) C(59) C(68) C(67) 178.5(11) . . .
C(70) C(59) C(68) C(69) -0.1(6) . . .
C(68) C(59) C(71) C(60) 139(2) . . .
C(68) C(59) C(71) C(61) 148.7(11) . . .
C(68) C(59) C(71) C(66) 164.9(19) . . .
C(68) C(59) C(71) C(70) -15.3(14) . . .
C(71) C(59) C(68) C(58) 63(2) . . .
C(71) C(59) C(68) C(67) -170.1(16) . . .
C(71) C(59) C(68) C(69) 11.2(16) . . .
C(70) C(59) C(71) C(60) 154(3) . . .
C(70) C(59) C(71) C(61) 164.0(12) . . .
C(70) C(59) C(71) C(66) -179.9(8) . . .
C(71) C(59) C(70) C(60) -6.5(7) . . .
C(71) C(59) C(70) C(69) -169.9(10) . . .
C(59) C(60) C(61) C(62) -0.3(18) . . .
C(59) C(60) C(61) C(71) 26(6) . . .
C(59) C(60) C(66) C(63) -167.9(16) . . .
C(59) C(60) C(66) C(64) -84(5) . . .
C(59) C(60) C(66) C(67) -11.6(11) . . .
C(59) C(60) C(66) C(71) 15.3(18) . . .
C(59) C(60) C(70) C(69) 21.2(13) . . .
C(59) C(60) C(70) C(71) -20(2) . . .
C(59) C(60) C(71) C(61) -40(9) . . .
C(59) C(60) C(71) C(66) -17(2) . . .
C(59) C(60) C(71) C(70) 144(4) . . .
C(61) C(60) C(66) C(59) 172.2(14) . . .
C(61) C(60) C(66) C(63) 4.2(15) . . .
C(61) C(60) C(66) C(64) 88(5) . . .
C(61) C(60) C(66) C(67) 160.6(14) . . .
C(61) C(60) C(66) C(71) -173(2) . . .
C(66) C(60) C(61) C(62) -6.3(15) . . .
C(66) C(60) C(61) C(71) 20(7) . . .
C(61) C(60) C(70) C(59) -164(5) . . .
C(61) C(60) C(70) C(69) -143(4) . . .
C(61) C(60) C(70) C(71) 176(7) . . .
C(70) C(60) C(61) C(62) 161(4) . . .
C(70) C(60) C(61) C(71) -172(12) . . .
C(61) C(60) C(71) C(59) 40(9) . . .
C(61) C(60) C(71) C(66) 23(8) . . .
C(61) C(60) C(71) C(70) -177(6) . . .
C(71) C(60) C(61) C(62) -27(8) . . .
C(66) C(60) C(70) C(59) 2.9(7) . . .
C(66) C(60) C(70) C(69) 24.1(16) . . .
C(66) C(60) C(70) C(71) -17(2) . . .
C(70) C(60) C(66) C(59) -4.5(11) . . .
C(70) C(60) C(66) C(63) -172.4(9) . . .
C(70) C(60) C(66) C(64) -88(5) . . .
C(70) C(60) C(66) C(67) -16.0(16) . . .
C(70) C(60) C(66) C(71) 10.8(15) . . .
C(66) C(60) C(71) C(59) 17(2) . . .
C(66) C(60) C(71) C(61) -23(8) . . .
C(66) C(60) C(71) C(70) 161(2) . . .
C(71) C(60) C(66) C(59) -15.3(18) . . .
C(71) C(60) C(66) C(63) 177(2) . . .
C(71) C(60) C(66) C(64) -99(5) . . .
C(71) C(60) C(66) C(67) -27(2) . . .
C(70) C(60) C(71) C(59) -144(4) . . .
C(70) C(60) C(71) C(61) 177(6) . . .
C(70) C(60) C(71) C(66) -161(2) . . .
C(71) C(60) C(70) C(59) 20(2) . . .
C(71) C(60) C(70) C(69) 41(3) . . .
C(60) C(61) C(62) C(63) 7.9(17) . . .
C(60) C(61) C(71) C(59) -147(8) . . .
C(60) C(61) C(71) C(66) -157(8) . . .
C(60) C(61) C(71) C(70) 5(7) . . .
C(62) C(61) C(71) C(59) 7.5(14) . . .
C(62) C(61) C(71) C(60) 155(8) . . .
C(62) C(61) C(71) C(66) -2.9(10) . . .
C(62) C(61) C(71) C(70) 159.1(14) . . .
C(71) C(61) C(62) C(63) 4.8(13) . . .
C(61) C(62) C(63) C(64) -14.2(14) . . .
C(61) C(62) C(63) C(66) -3.3(11) . . .
C(62) C(63) C(64) C(59) 12.2(13) . . .
C(62) C(63) C(64) C(66) 19.2(14) . . .
C(62) C(63) C(66) C(59) -113(7) . . .
C(62) C(63) C(66) C(60) -0.2(8) . . .
C(62) C(63) C(66) C(64) -163.8(12) . . .
C(62) C(63) C(66) C(67) -160.7(11) . . .
C(62) C(63) C(66) C(71) 1.2(15) . . .
C(64) C(63) C(66) C(59) 51(6) . . .
C(64) C(63) C(66) C(60) 163.6(17) . . .
C(64) C(63) C(66) C(67) 3.1(9) . . .
C(64) C(63) C(66) C(71) 165(2) . . .
C(66) C(63) C(64) C(59) -7.1(10) . . .
C(59) C(64) C(66) C(60) 79(5) . . .
C(59) C(64) C(66) C(63) 170.0(14) . . .
C(59) C(64) C(66) C(67) -6.1(17) . . .
C(59) C(64) C(66) C(71) 22(2) . . .
C(59) C(64) C(67) C(58) 14.0(15) . . .
C(59) C(64) C(67) C(66) 4.5(12) . . .
C(59) C(64) C(67) C(68) -30(3) . . .
C(63) C(64) C(66) C(59) -170.0(14) . . .
C(63) C(64) C(66) C(60) -91(5) . . .
C(63) C(64) C(66) C(67) -176.1(11) . . .
C(63) C(64) C(66) C(71) -148(3) . . .
C(66) C(64) C(67) C(58) 9(2) . . .
C(66) C(64) C(67) C(59) -4.5(12) . . .
C(66) C(64) C(67) C(68) -34(3) . . .
C(67) C(64) C(66) C(59) 6.1(17) . . .
C(67) C(64) C(66) C(60) 85(5) . . .
C(67) C(64) C(66) C(63) 176.1(11) . . .
C(67) C(64) C(66) C(71) 28(4) . . .
C(59) C(66) C(67) C(58) 13.6(11) . . .
C(59) C(66) C(67) C(64) -173.1(19) . . .
C(59) C(66) C(67) C(68) -9.5(15) . . .
C(59) C(66) C(71) C(60) 162(2) . . .
C(59) C(66) C(71) C(61) 167.0(11) . . .
C(59) C(66) C(71) C(70) -0.2(10) . . .
C(60) C(66) C(67) C(58) 26.4(17) . . .
C(60) C(66) C(67) C(59) 12.8(12) . . .
C(60) C(66) C(67) C(64) -160(2) . . .
C(60) C(66) C(67) C(68) 3(2) . . .
C(60) C(66) C(71) C(59) -162(2) . . .
C(60) C(66) C(71) C(61) 5.0(18) . . .
C(60) C(66) C(71) C(70) -162(2) . . .
C(63) C(66) C(67) C(58) -177.2(10) . . .
C(63) C(66) C(67) C(59) 169.3(16) . . .
C(63) C(66) C(67) C(64) -3.9(11) . . .
C(63) C(66) C(67) C(68) 159.8(12) . . .
C(63) C(66) C(71) C(59) -166(2) . . .
C(63) C(66) C(71) C(60) -4(2) . . .
C(63) C(66) C(71) C(61) 1.1(14) . . .
C(63) C(66) C(71) C(70) -166.2(12) . . .
C(64) C(66) C(67) C(58) -173.3(16) . . .
C(64) C(66) C(67) C(59) 173.1(19) . . .
C(64) C(66) C(67) C(68) 163.7(19) . . .
C(64) C(66) C(71) C(59) -26(3) . . .
C(64) C(66) C(71) C(60) 136(4) . . .
C(64) C(66) C(71) C(61) 141(3) . . .
C(64) C(66) C(71) C(70) -26(4) . . .
C(67) C(66) C(71) C(59) -4.2(10) . . .
C(67) C(66) C(71) C(60) 158(2) . . .
C(67) C(66) C(71) C(61) 162.9(11) . . .
C(67) C(66) C(71) C(70) -4.4(17) . . .
C(71) C(66) C(67) C(58) 17.6(14) . . .
C(71) C(66) C(67) C(59) 4.0(9) . . .
C(71) C(66) C(67) C(64) -169.2(17) . . .
C(71) C(66) C(67) C(68) -5.5(18) . . .
C(58) C(67) C(68) C(59) -43.2(16) . . .
C(58) C(67) C(68) C(69) -41.7(15) . . .
C(59) C(67) C(68) C(58) 43.2(16) . . .
C(59) C(67) C(68) C(69) 1.5(14) . . .
C(64) C(67) C(68) C(58) 72(3) . . .
C(64) C(67) C(68) C(59) 29(3) . . .
C(64) C(67) C(68) C(69) 31(4) . . .
C(66) C(67) C(68) C(58) 49(2) . . .
C(66) C(67) C(68) C(59) 6.2(9) . . .
C(66) C(67) C(68) C(69) 8(2) . . .
C(58) C(68) C(69) C(70) -63.1(19) . . .
C(59) C(68) C(69) C(58) 63.2(16) . . .
C(59) C(68) C(69) C(70) 0.1(9) . . .
C(67) C(68) C(69) C(58) 62.1(19) . . .
C(67) C(68) C(69) C(70) -1(2) . . .
C(58) C(69) C(70) C(59) -34.7(10) . . .
C(58) C(69) C(70) C(60) -53.5(17) . . .
C(58) C(69) C(70) C(71) -43.1(15) . . .
C(68) C(69) C(70) C(59) -0.1(9) . . .
C(68) C(69) C(70) C(60) -19(2) . . .
C(68) C(69) C(70) C(71) -8.5(18) . . .
C(59) C(70) C(71) C(60) -156(2) . . .
C(59) C(70) C(71) C(61) -157.3(17) . . .
C(59) C(70) C(71) C(66) 0.1(7) . . .
C(60) C(70) C(71) C(59) 156(2) . . .
C(60) C(70) C(71) C(61) -1(2) . . .
C(60) C(70) C(71) C(66) 156(3) . . .
C(69) C(70) C(71) C(59) 11.2(12) . . .
C(69) C(70) C(71) C(60) -145(2) . . .
C(69) C(70) C(71) C(61) -146.1(13) . . .
C(69) C(70) C(71) C(66) 11.4(17) . . .
